data_7029954
loop_
_publ_author_name
'Hoeke, Veronika'
'Heidemeier, Maik'
'Krickemeyer, Erich'
'Stammler, Anja'
'B\"ogge, Hartmut'
'Schnack, J\"urgen'
'Glaser, Thorsten'

_publ_section_title
;
 Structural influences on the exchange coupling and zero-field splitting
 in the single-molecule magnet [Mn(III)6Mn(III)]3+.
;
_journal_issue 41
_journal_name_full 'Dalton transactions (Cambridge, England : 2003)'
_journal_page_first 12942
_journal_page_last 12959
_journal_paper_doi 10.1039/c2dt31590d
_journal_volume 41
_journal_year 2012
_chemical_formula_sum 'C237 H303 B3 Mn7 N21 O18'
_chemical_formula_weight 4151.01
_chemical_name_systematic
;
?
;
_space_group_IT_number 2
_symmetry_cell_setting triclinic
_symmetry_space_group_name_Hall '-P 1'
_symmetry_space_group_name_H-M 'P -1'
_atom_sites_solution_hydrogens geom
_atom_sites_solution_primary direct
_atom_sites_solution_secondary difmap
_audit_creation_method SHELXL-97
_cell_angle_alpha 82.780(2)
_cell_angle_beta 78.080(3)
_cell_angle_gamma 77.748(3)
_cell_formula_units_Z 2
_cell_length_a 18.6782(10)
_cell_length_b 21.8337(11)
_cell_length_c 31.2152(17)
_cell_measurement_reflns_used 9874
_cell_measurement_temperature 100(2)
_cell_measurement_theta_max 25.00
_cell_measurement_theta_min 1.91
_cell_volume 12127.1(11)
_computing_cell_refinement 'APEX2 v2009.11-0 (Bruker AXS, 2009)'
_computing_data_collection 'APEX2 v2009.11-0 (Bruker AXS, 2009)'
_computing_data_reduction 'SAINT (Bruker AXS, 2009)'
_computing_molecular_graphics 'DIAMOND 2.1 (Crystal Impact, 2001)'
_computing_publication_material 'SHELXL-97 (Sheldrick, 2008)'
_computing_structure_refinement 'SHELXL-97 (Sheldrick, 2008)'
_computing_structure_solution 'SHELXS-97 (Sheldrick, 2008)'
_diffrn_ambient_temperature 100(2)
_diffrn_measured_fraction_theta_full 0.998
_diffrn_measured_fraction_theta_max 0.998
_diffrn_measurement_device 'Bruker KAPPA APEX II'
_diffrn_measurement_device_type 'four circle diffractometer'
_diffrn_measurement_method 'omega- and phi-scans'
_diffrn_radiation_monochromator 'graphite monochromator'
_diffrn_radiation_source 'fine focus sealed tube'
_diffrn_radiation_type MoK\a
_diffrn_radiation_wavelength 0.71073
_diffrn_reflns_av_R_equivalents 0.0338
_diffrn_reflns_av_sigmaI/netI 0.0196
_diffrn_reflns_limit_h_max 22
_diffrn_reflns_limit_h_min -22
_diffrn_reflns_limit_k_max 25
_diffrn_reflns_limit_k_min -25
_diffrn_reflns_limit_l_max 37
_diffrn_reflns_limit_l_min -37
_diffrn_reflns_number 715193
_diffrn_reflns_theta_full 25.00
_diffrn_reflns_theta_max 25.00
_diffrn_reflns_theta_min 1.91
_diffrn_standards_decay_% 0
_diffrn_standards_interval_count 0
_diffrn_standards_interval_time 0
_diffrn_standards_number 0
_exptl_absorpt_coefficient_mu 0.413
_exptl_absorpt_correction_T_max 0.9001
_exptl_absorpt_correction_T_min 0.8326
_exptl_absorpt_correction_type multi-scan
_exptl_absorpt_process_details 'SADABS 2008/1 (Bruker AXS, 2008)'
_exptl_crystal_colour brown
_exptl_crystal_density_diffrn 1.137
_exptl_crystal_density_method 'not measured'
_exptl_crystal_description plate
_exptl_crystal_F_000 4412
_exptl_crystal_size_max 0.46
_exptl_crystal_size_mid 0.28
_exptl_crystal_size_min 0.26
_platon_squeeze_details
;

Originally 3Et2O, 3MeCN und 3MeOH molecules were found in the region of
the voids, but except 0.5 MeCN und 0.5 MeOH molecules could not properly be
refined due to severe disorder, and were therefore removed from the
coordinate set. The resulting void was then treated with "SQUEEZE" to
account for the now missing scattering power.
The removed molecules, however, are included in the given sum formula and thus
contribute to derived quantities like mu rho etc.

;
_refine_diff_density_max 1.323
_refine_diff_density_min -0.804
_refine_diff_density_rms 0.066
_refine_ls_extinction_method none
_refine_ls_goodness_of_fit_ref 1.043
_refine_ls_hydrogen_treatment constr
_refine_ls_matrix_type full
_refine_ls_number_parameters 2566
_refine_ls_number_reflns 42619
_refine_ls_number_restraints 66
_refine_ls_restrained_S_all 1.066
_refine_ls_R_factor_all 0.0677
_refine_ls_R_factor_gt 0.0576
_refine_ls_shift/su_max 0.025
_refine_ls_shift/su_mean 0.000
_refine_ls_structure_factor_coef Fsqd
_refine_ls_weighting_details 'calc w=1/[\s^2^(Fo^2^)+(0.0587P)^2^+22.7378P] where P=(Fo^2^+2Fc^2^)/3'
_refine_ls_weighting_scheme calc
_refine_ls_wR_factor_gt 0.1426
_refine_ls_wR_factor_ref 0.1482
_reflns_number_gt 35837
_reflns_number_total 42619
_reflns_threshold_expression >2sigma(I)
_cod_data_source_file c2dt31590d.txt
_cod_data_source_block g1887
_cod_original_sg_symbol_H-M P-1
_cod_database_code 7029954

loop_
_symmetry_equiv_pos_as_xyz
'x, y, z'
'-x, -y, -z'

loop_
_atom_site_label
_atom_site_type_symbol
_atom_site_fract_x
_atom_site_fract_y
_atom_site_fract_z
_atom_site_U_iso_or_equiv
_atom_site_adp_type
_atom_site_occupancy
_atom_site_symmetry_multiplicity
_atom_site_calc_flag
_atom_site_refinement_flags
_atom_site_disorder_assembly
_atom_site_disorder_group
Mn1 Mn 0.90873(2) 0.336606(19) 0.625308(13) 0.02140(10) Uani 1 1 d . . .
Mn2 Mn 0.73664(2) 0.62202(2) 0.559504(14) 0.02465(10) Uani 1 1 d . . .
Mn3 Mn 1.04843(2) 0.58835(2) 0.637429(14) 0.02361(10) Uani 1 1 d . . .
Mn4 Mn 1.0000 0.5000 0.5000 0.01689(12) Uani 1 2 d S . .
O11 O 0.91748(11) 0.39663(9) 0.66121(6) 0.0244(4) Uani 1 1 d . . .
O12 O 1.00304(11) 0.29001(9) 0.62919(6) 0.0262(4) Uani 1 1 d . . .
O21 O 0.74193(10) 0.55566(9) 0.60431(6) 0.0267(4) Uani 1 1 d . . .
O22 O 0.68630(11) 0.58104(10) 0.53018(7) 0.0317(5) Uani 1 1 d . . .
O31 O 0.94373(11) 0.60774(9) 0.65008(6) 0.0250(4) Uani 1 1 d . . .
O32 O 1.05402(11) 0.66899(9) 0.61121(6) 0.0286(4) Uani 1 1 d . . .
N11 N 0.80141(13) 0.37221(11) 0.63266(7) 0.0233(5) Uani 1 1 d . . .
N12 N 0.87780(13) 0.26458(11) 0.60643(7) 0.0229(5) Uani 1 1 d . . .
N21 N 0.76725(13) 0.67448(11) 0.59629(8) 0.0267(5) Uani 1 1 d . . .
N22 N 0.70337(13) 0.70372(11) 0.52766(8) 0.0279(5) Uani 1 1 d . . .
N31 N 1.04471(14) 0.51201(11) 0.67773(7) 0.0246(5) Uani 1 1 d . . .
N32 N 1.15183(14) 0.57497(11) 0.64799(8) 0.0269(5) Uani 1 1 d . . .
N41 N 0.94043(13) 0.39161(11) 0.56471(8) 0.0253(5) Uani 1 1 d . . .
N42 N 0.84559(13) 0.59019(11) 0.52357(8) 0.0267(5) Uani 1 1 d . . .
N43 N 1.05312(13) 0.54534(11) 0.57820(8) 0.0251(5) Uani 1 1 d . . .
C1 C 0.88775(16) 0.45638(13) 0.65515(8) 0.0229(6) Uani 1 1 d . . .
C2 C 0.81994(15) 0.47545(13) 0.63934(9) 0.0230(6) Uani 1 1 d . . .
C3 C 0.79698(15) 0.54051(13) 0.62576(9) 0.0237(6) Uani 1 1 d . . .
C4 C 0.83514(16) 0.58592(13) 0.63408(9) 0.0245(6) Uani 1 1 d . . .
C5 C 0.90331(16) 0.56529(13) 0.65006(8) 0.0230(6) Uani 1 1 d . . .
C6 C 0.92741(16) 0.50099(13) 0.66331(9) 0.0235(6) Uani 1 1 d . . .
C11 C 0.77269(16) 0.43114(13) 0.63800(9) 0.0249(6) Uani 1 1 d . . .
C12 C 0.68894(17) 0.45237(16) 0.64662(12) 0.0374(8) Uani 1 1 d . . .
H12A H 0.6664 0.4237 0.6697 0.056 Uiso 1 1 calc R . .
H12B H 0.6700 0.4521 0.6196 0.056 Uiso 1 1 calc R . .
H12C H 0.6761 0.4951 0.6561 0.056 Uiso 1 1 calc R . .
C13 C 0.75712(16) 0.32320(14) 0.63502(9) 0.0258(6) Uani 1 1 d . . .
H13A H 0.7071 0.3425 0.6286 0.031 Uiso 1 1 calc R . .
H13B H 0.7509 0.3012 0.6649 0.031 Uiso 1 1 calc R . .
C14 C 0.79793(16) 0.27643(14) 0.60129(9) 0.0254(6) Uani 1 1 d . . .
C15 C 0.79417(17) 0.30682(15) 0.55462(10) 0.0305(7) Uani 1 1 d . . .
H15A H 0.8207 0.2765 0.5333 0.046 Uiso 1 1 calc R . .
H15B H 0.8175 0.3439 0.5495 0.046 Uiso 1 1 calc R . .
H15C H 0.7419 0.3194 0.5512 0.046 Uiso 1 1 calc R . .
C16 C 0.76348(17) 0.21788(15) 0.61013(11) 0.0335(7) Uani 1 1 d . . .
H16A H 0.7897 0.1879 0.5886 0.050 Uiso 1 1 calc R . .
H16B H 0.7107 0.2295 0.6077 0.050 Uiso 1 1 calc R . .
H16C H 0.7678 0.1986 0.6398 0.050 Uiso 1 1 calc R . .
C17 C 0.92122(16) 0.21121(14) 0.59891(9) 0.0247(6) Uani 1 1 d . . .
H17 H 0.8993 0.1795 0.5915 0.030 Uiso 1 1 calc R . .
C21 C 0.80613(16) 0.65313(14) 0.62706(9) 0.0271(6) Uani 1 1 d . . .
C22 C 0.81437(19) 0.69699(15) 0.65849(10) 0.0348(7) Uani 1 1 d . . .
H22A H 0.7657 0.7229 0.6689 0.052 Uiso 1 1 calc R . .
H22B H 0.8491 0.7242 0.6434 0.052 Uiso 1 1 calc R . .
H22C H 0.8338 0.6724 0.6836 0.052 Uiso 1 1 calc R . .
C23 C 0.73157(18) 0.74126(14) 0.59052(10) 0.0320(7) Uani 1 1 d . . .
H23A H 0.7610 0.7681 0.6000 0.038 Uiso 1 1 calc R . .
H23B H 0.6808 0.7484 0.6086 0.038 Uiso 1 1 calc R . .
C24 C 0.72764(17) 0.75795(14) 0.54184(10) 0.0315(7) Uani 1 1 d . . .
C25 C 0.67375(19) 0.82037(15) 0.53667(12) 0.0402(8) Uani 1 1 d . . .
H25A H 0.6714 0.8314 0.5055 0.060 Uiso 1 1 calc R . .
H25B H 0.6912 0.8533 0.5480 0.060 Uiso 1 1 calc R . .
H25C H 0.6240 0.8164 0.5532 0.060 Uiso 1 1 calc R . .
C26 C 0.80525(17) 0.76166(15) 0.51517(11) 0.0337(7) Uani 1 1 d . . .
H26A H 0.8021 0.7728 0.4841 0.051 Uiso 1 1 calc R . .
H26B H 0.8385 0.7208 0.5183 0.051 Uiso 1 1 calc R . .
H26C H 0.8249 0.7938 0.5260 0.051 Uiso 1 1 calc R . .
C27 C 0.66386(17) 0.71172(15) 0.49724(11) 0.0342(7) Uani 1 1 d . . .
H27 H 0.6486 0.7538 0.4857 0.041 Uiso 1 1 calc R . .
C31 C 0.99078(16) 0.48098(13) 0.68558(9) 0.0238(6) Uani 1 1 d . . .
C32 C 0.99041(18) 0.42666(14) 0.72063(10) 0.0304(7) Uani 1 1 d . . .
H32A H 1.0006 0.4393 0.7475 0.046 Uiso 1 1 calc R . .
H32B H 1.0289 0.3909 0.7103 0.046 Uiso 1 1 calc R . .
H32C H 0.9415 0.4145 0.7269 0.046 Uiso 1 1 calc R . .
C33 C 1.10586(17) 0.49796(14) 0.70300(10) 0.0282(6) Uani 1 1 d . . .
H33A H 1.1141 0.4530 0.7142 0.034 Uiso 1 1 calc R . .
H33B H 1.0928 0.5237 0.7284 0.034 Uiso 1 1 calc R . .
C34 C 1.17624(17) 0.51289(14) 0.67293(10) 0.0303(7) Uani 1 1 d . . .
C35 C 1.20675(19) 0.46428(15) 0.63898(11) 0.0373(8) Uani 1 1 d . . .
H35A H 1.2523 0.4745 0.6201 0.056 Uiso 1 1 calc R . .
H35B H 1.1693 0.4650 0.6210 0.056 Uiso 1 1 calc R . .
H35C H 1.2182 0.4223 0.6542 0.056 Uiso 1 1 calc R . .
C36 C 1.23432(19) 0.51488(16) 0.70035(11) 0.0380(8) Uani 1 1 d . . .
H36A H 1.2797 0.5244 0.6809 0.057 Uiso 1 1 calc R . .
H36B H 1.2460 0.4740 0.7169 0.057 Uiso 1 1 calc R . .
H36C H 1.2146 0.5475 0.7209 0.057 Uiso 1 1 calc R . .
C37 C 1.19640(18) 0.61385(15) 0.63489(10) 0.0311(7) Uani 1 1 d . . .
H37 H 1.2433 0.6033 0.6440 0.037 Uiso 1 1 calc R . .
C41 C 0.96146(15) 0.43133(13) 0.54064(9) 0.0209(6) Uani 1 1 d . . .
C42 C 0.90247(15) 0.55736(13) 0.51465(9) 0.0214(6) Uani 1 1 d . . .
C43 C 1.03456(15) 0.52834(13) 0.54949(9) 0.0215(6) Uani 1 1 d . . .
C101 C 1.03768(16) 0.23523(13) 0.61496(9) 0.0238(6) Uani 1 1 d . . .
C102 C 0.99960(16) 0.19454(13) 0.60060(9) 0.0253(6) Uani 1 1 d . . .
C103 C 1.03679(17) 0.13503(14) 0.58738(9) 0.0274(6) Uani 1 1 d . . .
H10 H 1.0095 0.1083 0.5785 0.033 Uiso 1 1 calc R . .
C104 C 1.11138(17) 0.11474(14) 0.58708(10) 0.0285(6) Uani 1 1 d . . .
C105 C 1.14898(17) 0.15649(14) 0.60072(10) 0.0299(7) Uani 1 1 d . . .
H10A H 1.2008 0.1430 0.6006 0.036 Uiso 1 1 calc R . .
C106 C 1.11594(16) 0.21526(14) 0.61413(10) 0.0275(6) Uani 1 1 d . . .
C110 C 1.16008(17) 0.25898(15) 0.62803(11) 0.0346(7) Uani 1 1 d . . .
C111 C 1.1312(2) 0.27220(18) 0.67608(12) 0.0452(9) Uani 1 1 d . . .
H11A H 1.1354 0.2324 0.6947 0.068 Uiso 1 1 calc R . .
H11B H 1.0789 0.2936 0.6798 0.068 Uiso 1 1 calc R . .
H11C H 1.1609 0.2991 0.6846 0.068 Uiso 1 1 calc R . .
C112 C 1.15356(18) 0.32144(15) 0.59835(12) 0.0376(8) Uani 1 1 d . . .
H11D H 1.1814 0.3492 0.6075 0.056 Uiso 1 1 calc R . .
H11E H 1.1010 0.3419 0.6010 0.056 Uiso 1 1 calc R . .
H11F H 1.1742 0.3128 0.5677 0.056 Uiso 1 1 calc R . .
C113 C 1.24353(18) 0.22924(17) 0.62319(14) 0.0455(9) Uani 1 1 d . . .
H11G H 1.2496 0.1894 0.6417 0.068 Uiso 1 1 calc R . .
H11H H 1.2701 0.2580 0.6324 0.068 Uiso 1 1 calc R . .
H11I H 1.2640 0.2213 0.5924 0.068 Uiso 1 1 calc R . .
C120 C 1.15407(18) 0.05025(15) 0.57348(11) 0.0335(7) Uani 1 1 d . . .
C121 C 1.2139(2) 0.05824(17) 0.53216(13) 0.0511(10) Uani 1 1 d . . .
H12D H 1.2475 0.0838 0.5381 0.077 Uiso 1 1 calc R . .
H12E H 1.1898 0.0792 0.5077 0.077 Uiso 1 1 calc R . .
H12F H 1.2426 0.0168 0.5244 0.077 Uiso 1 1 calc R . .
C122 C 1.1915(2) 0.01437(16) 0.61099(12) 0.0449(9) Uani 1 1 d . . .
H12G H 1.1534 0.0090 0.6372 0.067 Uiso 1 1 calc R . .
H12H H 1.2264 0.0382 0.6176 0.067 Uiso 1 1 calc R . .
H12I H 1.2188 -0.0270 0.6022 0.067 Uiso 1 1 calc R . .
C123 C 1.1027(2) 0.01063(16) 0.56304(12) 0.0423(8) Uani 1 1 d . . .
H12J H 1.0641 0.0049 0.5889 0.063 Uiso 1 1 calc R . .
H12K H 1.1318 -0.0305 0.5550 0.063 Uiso 1 1 calc R . .
H12L H 1.0791 0.0320 0.5385 0.063 Uiso 1 1 calc R . .
C201 C 0.65521(16) 0.59942(15) 0.49515(10) 0.0306(7) Uani 1 1 d . . .
C202 C 0.64062(17) 0.66358(15) 0.47907(10) 0.0331(7) Uani 1 1 d . . .
C203 C 0.60412(18) 0.68231(17) 0.44314(11) 0.0396(8) Uani 1 1 d . . .
H20 H 0.5936 0.7257 0.4333 0.048 Uiso 1 1 calc R . .
C204 C 0.58342(18) 0.63962(17) 0.42202(11) 0.0386(8) Uani 1 1 d . A .
C205 C 0.59992(17) 0.57616(16) 0.43760(11) 0.0352(7) Uani 1 1 d . . .
H20A H 0.5860 0.5462 0.4229 0.042 Uiso 1 1 calc R . .
C206 C 0.63537(16) 0.55426(15) 0.47317(10) 0.0313(7) Uani 1 1 d . . .
C210 C 0.65424(18) 0.48424(15) 0.48824(11) 0.0352(7) Uani 1 1 d . . .
C211 C 0.73906(19) 0.46308(16) 0.48601(11) 0.0385(8) Uani 1 1 d . . .
H21A H 0.7504 0.4182 0.4956 0.058 Uiso 1 1 calc R . .
H21B H 0.7556 0.4872 0.5053 0.058 Uiso 1 1 calc R . .
H21C H 0.7650 0.4705 0.4557 0.058 Uiso 1 1 calc R . .
C212 C 0.6124(2) 0.47177(18) 0.53528(12) 0.0474(9) Uani 1 1 d . . .
H21D H 0.5587 0.4853 0.5363 0.071 Uiso 1 1 calc R . .
H21E H 0.6283 0.4954 0.5552 0.071 Uiso 1 1 calc R . .
H21F H 0.6237 0.4267 0.5445 0.071 Uiso 1 1 calc R . .
C213 C 0.6313(2) 0.44301(18) 0.45905(14) 0.0504(9) Uani 1 1 d . . .
H21G H 0.5775 0.4550 0.4597 0.076 Uiso 1 1 calc R . .
H21H H 0.6436 0.3987 0.4700 0.076 Uiso 1 1 calc R . .
H21I H 0.6581 0.4490 0.4288 0.076 Uiso 1 1 calc R . .
C220 C 0.5426(2) 0.66071(17) 0.38336(12) 0.0507(10) Uani 1 1 d D . .
C221 C 0.5304(4) 0.6036(3) 0.3614(2) 0.050(2) Uani 0.597(9) 1 d PD A 1
H22D H 0.5037 0.6194 0.3371 0.075 Uiso 0.597(9) 1 calc PR A 1
H22E H 0.5010 0.5780 0.3833 0.075 Uiso 0.597(9) 1 calc PR A 1
H22F H 0.5788 0.5778 0.3502 0.075 Uiso 0.597(9) 1 calc PR A 1
C222 C 0.4599(3) 0.6898(4) 0.4040(2) 0.0401(17) Uani 0.597(9) 1 d PD A 1
H22G H 0.4594 0.7261 0.4196 0.060 Uiso 0.597(9) 1 calc PR A 1
H22H H 0.4380 0.6580 0.4246 0.060 Uiso 0.597(9) 1 calc PR A 1
H22I H 0.4307 0.7032 0.3806 0.060 Uiso 0.597(9) 1 calc PR A 1
C223 C 0.5766(4) 0.7051(4) 0.3502(2) 0.0393(18) Uani 0.597(9) 1 d PD A 1
H22J H 0.5827 0.7407 0.3644 0.059 Uiso 0.597(9) 1 calc PR A 1
H22K H 0.5443 0.7204 0.3285 0.059 Uiso 0.597(9) 1 calc PR A 1
H22L H 0.6254 0.6838 0.3354 0.059 Uiso 0.597(9) 1 calc PR A 1
C21B C 0.5996(6) 0.6352(7) 0.3438(3) 0.092(6) Uani 0.403(9) 1 d PD A 2
H21J H 0.6476 0.6466 0.3438 0.137 Uiso 0.403(9) 1 calc PR A 2
H21K H 0.5821 0.6533 0.3166 0.137 Uiso 0.403(9) 1 calc PR A 2
H21L H 0.6057 0.5893 0.3458 0.137 Uiso 0.403(9) 1 calc PR A 2
C22B C 0.4695(5) 0.6508(6) 0.3896(4) 0.052(3) Uani 0.403(9) 1 d PD A 2
H22M H 0.4490 0.6663 0.3629 0.079 Uiso 0.403(9) 1 calc PR A 2
H22N H 0.4389 0.6734 0.4144 0.079 Uiso 0.403(9) 1 calc PR A 2
H22O H 0.4693 0.6057 0.3960 0.079 Uiso 0.403(9) 1 calc PR A 2
C23B C 0.5461(9) 0.7318(6) 0.3688(5) 0.094(7) Uani 0.403(9) 1 d PD A 2
H23C H 0.5974 0.7379 0.3656 0.140 Uiso 0.403(9) 1 calc PR A 2
H23D H 0.5135 0.7581 0.3910 0.140 Uiso 0.403(9) 1 calc PR A 2
H23E H 0.5294 0.7436 0.3406 0.140 Uiso 0.403(9) 1 calc PR A 2
C301 C 1.11234(17) 0.69603(14) 0.59572(9) 0.0277(6) Uani 1 1 d . . .
C302 C 1.18218(17) 0.67161(14) 0.60789(10) 0.0303(7) Uani 1 1 d . . .
C303 C 1.24272(18) 0.70255(15) 0.59279(11) 0.0349(7) Uani 1 1 d . . .
H30 H 1.2888 0.6857 0.6021 0.042 Uiso 1 1 calc R . .
C304 C 1.23667(18) 0.75678(15) 0.56483(10) 0.0334(7) Uani 1 1 d . B .
C305 C 1.16672(19) 0.77938(15) 0.55265(10) 0.0333(7) Uani 1 1 d . . .
H30A H 1.1616 0.8166 0.5333 0.040 Uiso 1 1 calc R . .
C306 C 1.10493(17) 0.75174(14) 0.56652(9) 0.0280(6) Uani 1 1 d . . .
C310 C 1.03034(18) 0.77835(14) 0.55074(10) 0.0306(7) Uani 1 1 d . . .
C311 C 1.01078(19) 0.72873(15) 0.52622(10) 0.0338(7) Uani 1 1 d . . .
H31A H 0.9642 0.7461 0.5155 0.051 Uiso 1 1 calc R . .
H31B H 1.0047 0.6912 0.5463 0.051 Uiso 1 1 calc R . .
H31C H 1.0510 0.7174 0.5013 0.051 Uiso 1 1 calc R . .
C312 C 0.96746(19) 0.79727(16) 0.58933(11) 0.0383(8) Uani 1 1 d . . .
H31D H 0.9804 0.8287 0.6047 0.057 Uiso 1 1 calc R . .
H31E H 0.9604 0.7601 0.6097 0.057 Uiso 1 1 calc R . .
H31F H 0.9212 0.8152 0.5784 0.057 Uiso 1 1 calc R . .
C313 C 1.0355(2) 0.83735(16) 0.51859(11) 0.0397(8) Uani 1 1 d . . .
H31G H 1.0484 0.8697 0.5331 0.060 Uiso 1 1 calc R . .
H31H H 0.9873 0.8533 0.5094 0.060 Uiso 1 1 calc R . .
H31I H 1.0740 0.8266 0.4927 0.060 Uiso 1 1 calc R . .
C320 C 1.30211(19) 0.79042(15) 0.54752(11) 0.0370(7) Uani 1 1 d . . .
C321 C 1.3226(4) 0.7900(3) 0.4982(2) 0.0561(19) Uani 0.614(6) 1 d P B 1
H32D H 1.2789 0.8098 0.4851 0.084 Uiso 0.614(6) 1 calc PR B 1
H32E H 1.3393 0.7466 0.4903 0.084 Uiso 0.614(6) 1 calc PR B 1
H32F H 1.3628 0.8136 0.4871 0.084 Uiso 0.614(6) 1 calc PR B 1
C322 C 1.2804(4) 0.8573(3) 0.5622(2) 0.0506(18) Uani 0.614(6) 1 d P B 1
H32G H 1.2365 0.8799 0.5503 0.076 Uiso 0.614(6) 1 calc PR B 1
H32H H 1.3220 0.8794 0.5512 0.076 Uiso 0.614(6) 1 calc PR B 1
H32I H 1.2689 0.8554 0.5943 0.076 Uiso 0.614(6) 1 calc PR B 1
C323 C 1.3727(3) 0.7584(3) 0.5674(3) 0.0545(19) Uani 0.614(6) 1 d P B 1
H32J H 1.3605 0.7582 0.5995 0.082 Uiso 0.614(6) 1 calc PR B 1
H32K H 1.4129 0.7819 0.5559 0.082 Uiso 0.614(6) 1 calc PR B 1
H32L H 1.3890 0.7151 0.5592 0.082 Uiso 0.614(6) 1 calc PR B 1
C31B C 1.2834(6) 0.8491(4) 0.5140(3) 0.044(3) Uani 0.386(6) 1 d P B 2
H31J H 1.2709 0.8353 0.4882 0.066 Uiso 0.386(6) 1 calc PR B 2
H31K H 1.3268 0.8694 0.5047 0.066 Uiso 0.386(6) 1 calc PR B 2
H31L H 1.2409 0.8791 0.5281 0.066 Uiso 0.386(6) 1 calc PR B 2
C32B C 1.3214(6) 0.8137(5) 0.5857(3) 0.046(3) Uani 0.386(6) 1 d P B 2
H32M H 1.2785 0.8436 0.5996 0.069 Uiso 0.386(6) 1 calc PR B 2
H32N H 1.3640 0.8348 0.5756 0.069 Uiso 0.386(6) 1 calc PR B 2
H32O H 1.3342 0.7782 0.6070 0.069 Uiso 0.386(6) 1 calc PR B 2
C33B C 1.3658(6) 0.7453(5) 0.5235(4) 0.051(3) Uani 0.386(6) 1 d P B 2
H33C H 1.3505 0.7322 0.4984 0.077 Uiso 0.386(6) 1 calc PR B 2
H33D H 1.3798 0.7083 0.5435 0.077 Uiso 0.386(6) 1 calc PR B 2
H33E H 1.4087 0.7660 0.5130 0.077 Uiso 0.386(6) 1 calc PR B 2
Mn5 Mn 0.18438(2) 0.82895(2) 0.904491(14) 0.02609(10) Uani 1 1 d . . .
Mn6 Mn 0.22776(2) 0.96364(2) 1.077198(14) 0.02882(11) Uani 1 1 d . . .
Mn7 Mn -0.03761(2) 0.79376(2) 1.097841(14) 0.02672(10) Uani 1 1 d . . .
Mn8 Mn 0.0000 1.0000 1.0000 0.02271(13) Uani 1 2 d S . .
O51 O 0.16733(11) 0.77625(10) 0.95703(6) 0.0309(5) Uani 1 1 d . . .
O52 O 0.10835(12) 0.80969(10) 0.88169(6) 0.0317(5) Uani 1 1 d . . .
O61 O 0.25841(11) 0.89659(10) 1.04079(6) 0.0297(5) Uani 1 1 d . . .
O62 O 0.28738(12) 1.01207(11) 1.03879(7) 0.0384(5) Uani 1 1 d . . .
O71 O 0.05945(11) 0.79494(10) 1.10581(6) 0.0289(5) Uani 1 1 d . . .
O72 O -0.08217(11) 0.83234(10) 1.14906(6) 0.0283(4) Uani 1 1 d . . .
N51 N 0.27408(13) 0.84356(12) 0.92214(8) 0.0276(5) Uani 1 1 d . . .
N52 N 0.22869(13) 0.86705(12) 0.84681(8) 0.0267(5) Uani 1 1 d . . .
N61 N 0.18939(13) 0.90589(13) 1.12553(8) 0.0295(6) Uani 1 1 d . . .
N62 N 0.22139(14) 1.01666(13) 1.12512(8) 0.0326(6) Uani 1 1 d . . .
N71 N 0.00737(14) 0.73368(12) 1.05330(8) 0.0293(6) Uani 1 1 d . . .
N72 N -0.12829(15) 0.76194(13) 1.09668(8) 0.0335(6) Uani 1 1 d . . .
N45 N 0.11444(14) 0.91240(12) 0.93386(8) 0.0290(6) Uani 1 1 d . . .
N46 N 0.12508(14) 0.99664(13) 1.05438(8) 0.0313(6) Uani 1 1 d . . .
N47 N -0.04409(14) 0.87788(13) 1.05408(8) 0.0305(6) Uani 1 1 d . . .
C1A C 0.17146(16) 0.79325(14) 0.99512(9) 0.0270(6) Uani 1 1 d . . .
C2A C 0.22356(16) 0.82975(14) 0.99921(9) 0.0274(6) Uani 1 1 d . . .
C3A C 0.21716(15) 0.85526(14) 1.03998(9) 0.0269(6) Uani 1 1 d . . .
C4A C 0.16585(16) 0.83781(15) 1.07750(9) 0.0278(6) Uani 1 1 d . . .
C5A C 0.11377(16) 0.80181(14) 1.07261(9) 0.0265(6) Uani 1 1 d . . .
C6A C 0.11956(16) 0.77537(14) 1.03252(9) 0.0274(6) Uani 1 1 d . . .
C45 C 0.07296(16) 0.94519(14) 0.95767(9) 0.0256(6) Uani 1 1 d . . .
C46 C 0.07848(16) 0.99791(14) 1.03483(9) 0.0265(6) Uani 1 1 d . . .
C47 C -0.02851(16) 0.92270(15) 1.03430(9) 0.0265(6) Uani 1 1 d . . .
C51 C 0.28321(16) 0.84098(15) 0.96263(10) 0.0296(7) Uani 1 1 d . . .
C52 C 0.35914(17) 0.84424(18) 0.97166(10) 0.0382(8) Uani 1 1 d . . .
H52A H 0.3980 0.8163 0.9531 0.057 Uiso 1 1 calc R . .
H52B H 0.3609 0.8310 1.0027 0.057 Uiso 1 1 calc R . .
H52C H 0.3675 0.8875 0.9650 0.057 Uiso 1 1 calc R . .
C53 C 0.33324(16) 0.85106(16) 0.88380(10) 0.0315(7) Uani 1 1 d . . .
H53A H 0.3587 0.8094 0.8737 0.038 Uiso 1 1 calc R . .
H53B H 0.3706 0.8715 0.8917 0.038 Uiso 1 1 calc R . .
C54 C 0.29748(16) 0.89177(15) 0.84718(9) 0.0292(7) Uani 1 1 d . . .
C55 C 0.35323(18) 0.88599(17) 0.80395(10) 0.0357(7) Uani 1 1 d . . .
H55A H 0.3309 0.9120 0.7803 0.054 Uiso 1 1 calc R . .
H55B H 0.3664 0.8419 0.7971 0.054 Uiso 1 1 calc R . .
H55C H 0.3983 0.9003 0.8066 0.054 Uiso 1 1 calc R . .
C56 C 0.27369(18) 0.96002(15) 0.85818(10) 0.0344(7) Uani 1 1 d . . .
H56A H 0.2512 0.9854 0.8344 0.052 Uiso 1 1 calc R . .
H56B H 0.3174 0.9759 0.8615 0.052 Uiso 1 1 calc R . .
H56C H 0.2372 0.9626 0.8857 0.052 Uiso 1 1 calc R . .
C57 C 0.20284(17) 0.87018(14) 0.81138(9) 0.0281(6) Uani 1 1 d . . .
H57 H 0.2307 0.8875 0.7854 0.034 Uiso 1 1 calc R . .
C61 C 0.16711(16) 0.85527(15) 1.12099(9) 0.0287(7) Uani 1 1 d . . .
C62 C 0.14752(17) 0.81080(16) 1.16085(10) 0.0331(7) Uani 1 1 d . . .
H62A H 0.1862 0.8039 1.1788 0.050 Uiso 1 1 calc R . .
H62B H 0.1442 0.7705 1.1514 0.050 Uiso 1 1 calc R . .
H62C H 0.0995 0.8291 1.1782 0.050 Uiso 1 1 calc R . .
C63 C 0.19893(18) 0.92146(16) 1.16844(10) 0.0336(7) Uani 1 1 d . . .
H63A H 0.2506 0.9043 1.1728 0.040 Uiso 1 1 calc R . .
H63B H 0.1645 0.9026 1.1924 0.040 Uiso 1 1 calc R . .
C64 C 0.18223(18) 0.99271(16) 1.16917(10) 0.0351(7) Uani 1 1 d . . .
C65 C 0.2101(2) 1.01032(19) 1.20766(11) 0.0463(9) Uani 1 1 d . . .
H65A H 0.2635 0.9929 1.2052 0.070 Uiso 1 1 calc R . .
H65B H 0.1830 0.9931 1.2353 0.070 Uiso 1 1 calc R . .
H65C H 0.2017 1.0562 1.2073 0.070 Uiso 1 1 calc R . .
C66 C 0.09850(19) 1.01892(18) 1.17248(11) 0.0437(9) Uani 1 1 d . . .
H66A H 0.0815 1.0071 1.1475 0.066 Uiso 1 1 calc R . .
H66B H 0.0893 1.0649 1.1720 0.066 Uiso 1 1 calc R . .
H66C H 0.0712 1.0015 1.2000 0.066 Uiso 1 1 calc R . .
C67 C 0.24560(17) 1.06860(17) 1.12071(10) 0.0349(7) Uani 1 1 d . . .
H67 H 0.2389 1.0895 1.1466 0.042 Uiso 1 1 calc R . .
C71 C 0.07375(17) 0.73024(14) 1.02941(9) 0.0298(7) Uani 1 1 d . . .
C72 C 0.1064(2) 0.67551(15) 1.00163(11) 0.0381(8) Uani 1 1 d . . .
H72A H 0.1014 0.6360 1.0197 0.057 Uiso 1 1 calc R . .
H72B H 0.1593 0.6757 0.9900 0.057 Uiso 1 1 calc R . .
H72C H 0.0797 0.6793 0.9772 0.057 Uiso 1 1 calc R . .
C73 C -0.03891(19) 0.68668(16) 1.05466(10) 0.0358(7) Uani 1 1 d . . .
H73A H -0.0303 0.6538 1.0789 0.043 Uiso 1 1 calc R . .
H73B H -0.0253 0.6664 1.0267 0.043 Uiso 1 1 calc R . .
C74 C -0.12063(19) 0.71886(17) 1.06165(10) 0.0371(8) Uani 1 1 d . . .
C75 C -0.1688(2) 0.66880(19) 1.07471(12) 0.0467(9) Uani 1 1 d . . .
H75A H -0.2216 0.6891 1.0789 0.070 Uiso 1 1 calc R . .
H75B H -0.1579 0.6450 1.1022 0.070 Uiso 1 1 calc R . .
H75C H -0.1579 0.6401 1.0514 0.070 Uiso 1 1 calc R . .
C76 C -0.1391(2) 0.76004(19) 1.02020(11) 0.0440(9) Uani 1 1 d . . .
H76A H -0.1919 0.7801 1.0254 0.066 Uiso 1 1 calc R . .
H76B H -0.1287 0.7338 0.9955 0.066 Uiso 1 1 calc R . .
H76C H -0.1084 0.7925 1.0132 0.066 Uiso 1 1 calc R . .
C77 C -0.19170(19) 0.77743(19) 1.12249(11) 0.0438(9) Uani 1 1 d . . .
H77 H -0.2318 0.7600 1.1180 0.053 Uiso 1 1 calc R . .
C501 C 0.09049(17) 0.82196(14) 0.84207(9) 0.0277(6) Uani 1 1 d . . .
C502 C 0.13650(17) 0.85035(14) 0.80669(10) 0.0295(7) Uani 1 1 d . . .
C503 C 0.11760(18) 0.86065(15) 0.76467(10) 0.0319(7) Uani 1 1 d . . .
H50 H 0.1491 0.8795 0.7411 0.038 Uiso 1 1 calc R . .
C504 C 0.05458(19) 0.84416(14) 0.75677(10) 0.0325(7) Uani 1 1 d . C .
C505 C 0.00962(18) 0.81699(14) 0.79283(10) 0.0329(7) Uani 1 1 d . . .
H50A H -0.0340 0.8054 0.7879 0.040 Uiso 1 1 calc R . .
C506 C 0.02460(17) 0.80594(14) 0.83524(10) 0.0293(7) Uani 1 1 d . . .
C510 C -0.02942(18) 0.77978(16) 0.87388(11) 0.0354(7) Uani 1 1 d . . .
C511 C -0.05770(19) 0.82881(17) 0.90816(11) 0.0412(8) Uani 1 1 d . . .
H51A H -0.0923 0.8124 0.9328 0.062 Uiso 1 1 calc R . .
H51B H -0.0835 0.8679 0.8945 0.062 Uiso 1 1 calc R . .
H51C H -0.0153 0.8372 0.9189 0.062 Uiso 1 1 calc R . .
C512 C 0.0095(2) 0.71758(16) 0.89543(12) 0.0425(8) Uani 1 1 d . . .
H51D H -0.0259 0.7017 0.9199 0.064 Uiso 1 1 calc R . .
H51E H 0.0520 0.7250 0.9065 0.064 Uiso 1 1 calc R . .
H51F H 0.0270 0.6865 0.8736 0.064 Uiso 1 1 calc R . .
C513 C -0.0975(2) 0.76632(19) 0.85914(12) 0.0463(9) Uani 1 1 d . . .
H51G H -0.1305 0.7497 0.8846 0.069 Uiso 1 1 calc R . .
H51H H -0.0811 0.7353 0.8373 0.069 Uiso 1 1 calc R . .
H51I H -0.1246 0.8053 0.8461 0.069 Uiso 1 1 calc R . .
C520 C 0.0337(2) 0.85533(15) 0.71088(10) 0.0362(7) Uani 1 1 d . . .
C521 C -0.0426(5) 0.8885(6) 0.7103(3) 0.068(3) Uani 0.50 1 d P C 1
H52D H -0.0518 0.8940 0.6801 0.102 Uiso 0.50 1 calc PR C 1
H52E H -0.0499 0.9298 0.7215 0.102 Uiso 0.50 1 calc PR C 1
H52F H -0.0774 0.8640 0.7290 0.102 Uiso 0.50 1 calc PR C 1
C522 C 0.0473(8) 0.7899(4) 0.6909(3) 0.086(4) Uani 0.50 1 d P C 1
H52G H 0.0988 0.7681 0.6912 0.128 Uiso 0.50 1 calc PR C 1
H52H H 0.0387 0.7969 0.6606 0.128 Uiso 0.50 1 calc PR C 1
H52I H 0.0130 0.7642 0.7086 0.128 Uiso 0.50 1 calc PR C 1
C523 C 0.0896(6) 0.8897(6) 0.6753(3) 0.081(3) Uani 0.50 1 d P C 1
H52J H 0.1409 0.8675 0.6756 0.121 Uiso 0.50 1 calc PR C 1
H52K H 0.0842 0.9332 0.6822 0.121 Uiso 0.50 1 calc PR C 1
H52L H 0.0780 0.8896 0.6460 0.121 Uiso 0.50 1 calc PR C 1
C51B C -0.0449(4) 0.8408(3) 0.7125(2) 0.0307(14) Uani 0.50 1 d P C 2
H51J H -0.0819 0.8671 0.7331 0.046 Uiso 0.50 1 calc PR C 2
H51K H -0.0447 0.7963 0.7223 0.046 Uiso 0.50 1 calc PR C 2
H51L H -0.0577 0.8498 0.6831 0.046 Uiso 0.50 1 calc PR C 2
C52B C 0.0914(4) 0.8194(4) 0.6804(2) 0.0420(17) Uani 0.50 1 d P C 2
H52M H 0.0781 0.8266 0.6511 0.063 Uiso 0.50 1 calc PR C 2
H52N H 0.0964 0.7746 0.6903 0.063 Uiso 0.50 1 calc PR C 2
H52O H 0.1388 0.8327 0.6790 0.063 Uiso 0.50 1 calc PR C 2
C53B C 0.0269(4) 0.9272(3) 0.6985(2) 0.0415(17) Uani 0.50 1 d P C 2
H53C H -0.0122 0.9500 0.7200 0.062 Uiso 0.50 1 calc PR C 2
H53D H 0.0140 0.9376 0.6692 0.062 Uiso 0.50 1 calc PR C 2
H53E H 0.0745 0.9393 0.6984 0.062 Uiso 0.50 1 calc PR C 2
C601 C 0.29978(17) 1.06894(16) 1.04093(11) 0.0345(7) Uani 1 1 d . . .
C602 C 0.28174(18) 1.09803(17) 1.08062(11) 0.0369(8) Uani 1 1 d . . .
C603 C 0.29906(18) 1.15707(17) 1.08244(11) 0.0387(8) Uani 1 1 d . . .
H60 H 0.2873 1.1754 1.1097 0.046 Uiso 1 1 calc R . .
C604 C 0.33275(18) 1.18893(18) 1.04549(11) 0.0403(8) Uani 1 1 d . . .
C605 C 0.34872(18) 1.15925(18) 1.00628(11) 0.0411(8) Uani 1 1 d . . .
H60A H 0.3718 1.1808 0.9805 0.049 Uiso 1 1 calc R . .
C606 C 0.33368(18) 1.10133(17) 1.00216(11) 0.0387(8) Uani 1 1 d . . .
C610 C 0.3507(2) 1.0728(2) 0.95798(13) 0.0556(11) Uani 1 1 d . . .
C611 C 0.2784(3) 1.0604(2) 0.94714(13) 0.0711(15) Uani 1 1 d . . .
H61A H 0.2423 1.1001 0.9459 0.107 Uiso 1 1 calc R . .
H61B H 0.2575 1.0307 0.9700 0.107 Uiso 1 1 calc R . .
H61C H 0.2896 1.0427 0.9186 0.107 Uiso 1 1 calc R . .
C612 C 0.4092(3) 1.0125(2) 0.95938(18) 0.0872(18) Uani 1 1 d . . .
H61D H 0.4545 1.0218 0.9661 0.131 Uiso 1 1 calc R . .
H61E H 0.4208 0.9950 0.9308 0.131 Uiso 1 1 calc R . .
H61F H 0.3898 0.9819 0.9822 0.131 Uiso 1 1 calc R . .
C613 C 0.3817(3) 1.1179(2) 0.91983(13) 0.0677(13) Uani 1 1 d . . .
H61G H 0.3449 1.1570 0.9178 0.101 Uiso 1 1 calc R . .
H61H H 0.3921 1.0979 0.8922 0.101 Uiso 1 1 calc R . .
H61I H 0.4278 1.1274 0.9253 0.101 Uiso 1 1 calc R . .
C620 C 0.3545(2) 1.25229(19) 1.04529(12) 0.0470(9) Uani 1 1 d . . .
C621 C 0.3202(3) 1.2995(2) 1.01104(13) 0.0590(11) Uani 1 1 d . . .
H62D H 0.2658 1.3048 1.0182 0.088 Uiso 1 1 calc R . .
H62E H 0.3383 1.2839 0.9819 0.088 Uiso 1 1 calc R . .
H62F H 0.3346 1.3401 1.0111 0.088 Uiso 1 1 calc R . .
C622 C 0.4399(2) 1.2436(2) 1.03448(16) 0.0657(12) Uani 1 1 d . . .
H62G H 0.4545 1.2842 1.0343 0.099 Uiso 1 1 calc R . .
H62H H 0.4583 1.2275 1.0055 0.099 Uiso 1 1 calc R . .
H62I H 0.4613 1.2137 1.0568 0.099 Uiso 1 1 calc R . .
C623 C 0.3274(2) 1.27920(19) 1.09010(13) 0.0505(9) Uani 1 1 d . . .
H62J H 0.3488 1.2497 1.1126 0.076 Uiso 1 1 calc R . .
H62K H 0.2729 1.2857 1.0975 0.076 Uiso 1 1 calc R . .
H62L H 0.3433 1.3195 1.0889 0.076 Uiso 1 1 calc R . .
C701 C -0.15278(16) 0.84426(15) 1.16944(10) 0.0292(7) Uani 1 1 d . . .
C702 C -0.20765(18) 0.81815(18) 1.15723(11) 0.0388(8) Uani 1 1 d . . .
C703 C -0.28188(19) 0.82988(19) 1.18004(12) 0.0449(9) Uani 1 1 d . . .
H70 H -0.3179 0.8117 1.1713 0.054 Uiso 1 1 calc R . .
C704 C -0.30350(18) 0.86707(17) 1.21469(10) 0.0359(7) Uani 1 1 d . . .
C705 C -0.24752(17) 0.89323(15) 1.22578(10) 0.0309(7) Uani 1 1 d . . .
H70A H -0.2615 0.9194 1.2494 0.037 Uiso 1 1 calc R . .
C706 C -0.17350(16) 0.88348(15) 1.20465(10) 0.0286(6) Uani 1 1 d . . .
C710 C -0.11508(17) 0.91436(15) 1.21761(11) 0.0331(7) Uani 1 1 d . . .
C711 C -0.08099(19) 0.95565(16) 1.17812(13) 0.0434(9) Uani 1 1 d . . .
H71A H -0.0441 0.9752 1.1868 0.065 Uiso 1 1 calc R . .
H71B H -0.1205 0.9885 1.1686 0.065 Uiso 1 1 calc R . .
H71C H -0.0567 0.9295 1.1539 0.065 Uiso 1 1 calc R . .
C712 C -0.05324(19) 0.86366(18) 1.23347(12) 0.0421(8) Uani 1 1 d . . .
H71D H -0.0298 0.8358 1.2101 0.063 Uiso 1 1 calc R . .
H71E H -0.0748 0.8391 1.2596 0.063 Uiso 1 1 calc R . .
H71F H -0.0157 0.8838 1.2408 0.063 Uiso 1 1 calc R . .
C713 C -0.1502(2) 0.9569(2) 1.25496(13) 0.0511(10) Uani 1 1 d . . .
H71G H -0.1119 0.9758 1.2625 0.077 Uiso 1 1 calc R . .
H71H H -0.1720 0.9319 1.2808 0.077 Uiso 1 1 calc R . .
H71I H -0.1894 0.9902 1.2455 0.077 Uiso 1 1 calc R . .
C720 C -0.38319(19) 0.87960(19) 1.24080(11) 0.0415(8) Uani 1 1 d . . .
C721 C -0.4171(2) 0.9490(2) 1.23268(15) 0.0638(12) Uani 1 1 d . . .
H72D H -0.4173 0.9594 1.2012 0.096 Uiso 1 1 calc R . .
H72E H -0.3875 0.9748 1.2425 0.096 Uiso 1 1 calc R . .
H72F H -0.4684 0.9575 1.2491 0.096 Uiso 1 1 calc R . .
C722 C -0.3828(2) 0.8630(2) 1.28967(12) 0.0553(11) Uani 1 1 d . . .
H72G H -0.4340 0.8714 1.3062 0.083 Uiso 1 1 calc R . .
H72H H -0.3531 0.8885 1.2996 0.083 Uiso 1 1 calc R . .
H72I H -0.3611 0.8183 1.2947 0.083 Uiso 1 1 calc R . .
C723 C -0.4322(2) 0.8406(3) 1.22696(14) 0.0694(14) Uani 1 1 d . . .
H72J H -0.4335 0.8507 1.1956 0.104 Uiso 1 1 calc R . .
H72K H -0.4829 0.8504 1.2440 0.104 Uiso 1 1 calc R . .
H72L H -0.4117 0.7958 1.2324 0.104 Uiso 1 1 calc R . .
B1 B 0.6491(2) 0.2331(2) 0.76432(13) 0.0519(12) Uani 1 1 d . . .
C801 C 0.5845(2) 0.2974(2) 0.76210(11) 0.0584(12) Uani 1 1 d . . .
C802 C 0.5141(2) 0.3010(2) 0.78713(15) 0.0596(11) Uani 1 1 d . . .
H80 H 0.5023 0.2655 0.8061 0.072 Uiso 1 1 calc R . .
C803 C 0.4600(3) 0.3549(3) 0.78541(17) 0.0778(15) Uani 1 1 d . . .
H80A H 0.4119 0.3548 0.8028 0.093 Uiso 1 1 calc R E .
C804 C 0.4731(2) 0.4080(3) 0.75973(15) 0.0817(17) Uani 1 1 d . E .
H80B H 0.4319 0.4402 0.7548 0.098 Uiso 1 1 calc R D 1
C805 C 0.5476(6) 0.4169(5) 0.7398(3) 0.046(2) Uani 0.50 1 d P E 1
H80C H 0.5579 0.4566 0.7268 0.056 Uiso 0.50 1 calc PR E 1
C806 C 0.6042(6) 0.3626(5) 0.7408(3) 0.043(2) Uani 0.50 1 d P E 1
H80D H 0.6545 0.3654 0.7286 0.051 Uiso 0.50 1 calc PR E 1
C905 C 0.5341(6) 0.3926(6) 0.7268(4) 0.064(3) Uani 0.50 1 d P E 2
H90A H 0.5399 0.4209 0.7012 0.076 Uiso 0.50 1 calc PR E 2
C906 C 0.5871(5) 0.3385(5) 0.7293(3) 0.056(3) Uani 0.50 1 d P E 2
H90B H 0.6277 0.3315 0.7054 0.067 Uiso 0.50 1 calc PR E 2
C807 C 0.6430(2) 0.1852(2) 0.72966(12) 0.0531(11) Uani 1 1 d . . .
C808 C 0.6026(2) 0.2027(2) 0.69535(12) 0.0566(12) Uani 1 1 d . E .
H80E H 0.5777 0.2452 0.6917 0.068 Uiso 1 1 calc R . .
C809 C 0.5973(2) 0.1622(3) 0.66703(15) 0.0671(14) Uani 1 1 d . . .
H80F H 0.5692 0.1769 0.6444 0.081 Uiso 1 1 calc R E .
C810 C 0.6321(2) 0.1001(3) 0.67078(15) 0.0705(14) Uani 1 1 d . E .
H81 H 0.6281 0.0717 0.6511 0.085 Uiso 1 1 calc R . .
C811 C 0.6740(2) 0.0795(3) 0.70447(15) 0.0669(13) Uani 1 1 d . . .
H81A H 0.6987 0.0369 0.7078 0.080 Uiso 1 1 calc R E .
C812 C 0.6785(2) 0.1216(2) 0.73229(14) 0.0633(12) Uani 1 1 d . E .
H81B H 0.7072 0.1071 0.7546 0.076 Uiso 1 1 calc R . .
C813 C 0.7329(2) 0.2510(2) 0.75314(11) 0.0480(10) Uani 1 1 d . . .
C814 C 0.7958(2) 0.2129(2) 0.73051(11) 0.0479(10) Uani 1 1 d . E .
H81C H 0.7899 0.1753 0.7204 0.058 Uiso 1 1 calc R . .
C815 C 0.8671(2) 0.2278(2) 0.72211(11) 0.0485(10) Uani 1 1 d . . .
H81D H 0.9081 0.2005 0.7065 0.058 Uiso 1 1 calc R E .
C816 C 0.8783(2) 0.2814(2) 0.73622(13) 0.0576(11) Uani 1 1 d . E .
H81E H 0.9265 0.2917 0.7304 0.069 Uiso 1 1 calc R . .
C817 C 0.8184(3) 0.3199(2) 0.75889(17) 0.0779(16) Uani 1 1 d . . .
H81F H 0.8253 0.3570 0.7692 0.093 Uiso 1 1 calc R E .
C818 C 0.7474(3) 0.3052(2) 0.76688(15) 0.0674(14) Uani 1 1 d . E .
H81G H 0.7071 0.3331 0.7824 0.081 Uiso 1 1 calc R . .
C819 C 0.63426(19) 0.1986(2) 0.81504(11) 0.0497(10) Uani 1 1 d . . .
C820 C 0.65668(18) 0.22028(19) 0.84975(11) 0.0443(9) Uani 1 1 d . E .
H82 H 0.6815 0.2550 0.8438 0.053 Uiso 1 1 calc R . .
C821 C 0.64377(19) 0.1925(2) 0.89280(12) 0.0492(10) Uani 1 1 d . . .
H82A H 0.6599 0.2084 0.9154 0.059 Uiso 1 1 calc R E .
C822 C 0.6079(2) 0.1423(2) 0.90263(12) 0.0533(11) Uani 1 1 d . E .
H82B H 0.5998 0.1229 0.9318 0.064 Uiso 1 1 calc R . .
C823 C 0.5838(2) 0.1205(2) 0.86967(13) 0.0611(12) Uani 1 1 d . . .
H82C H 0.5583 0.0862 0.8762 0.073 Uiso 1 1 calc R E .
C824 C 0.5965(2) 0.1483(2) 0.82694(13) 0.0564(11) Uani 1 1 d . E .
H82D H 0.5788 0.1325 0.8049 0.068 Uiso 1 1 calc R . .
B2 B 1.0362(3) 0.5034(2) 0.85306(15) 0.0293(11) Uani 0.70 1 d P F 1
C825 C 1.1222(3) 0.4994(2) 0.85883(14) 0.0357(10) Uani 0.70 1 d P F 1
C826 C 1.1845(3) 0.4914(2) 0.82414(16) 0.0366(11) Uani 0.70 1 d P F 1
H82E H 1.1741 0.4912 0.7956 0.044 Uiso 0.70 1 calc PR F 1
C827 C 1.2547(3) 0.4844(3) 0.8267(2) 0.0553(14) Uani 0.70 1 d P F 1
H82F H 1.2922 0.4779 0.8011 0.066 Uiso 0.70 1 calc PR F 1
C828 C 1.2740(4) 0.4865(4) 0.8669(2) 0.074(2) Uani 0.70 1 d P F 1
H82G H 1.3247 0.4816 0.8695 0.089 Uiso 0.70 1 calc PR F 1
C829 C 1.2179(4) 0.4957(4) 0.9028(2) 0.077(2) Uani 0.70 1 d P F 1
H82H H 1.2300 0.4972 0.9307 0.093 Uiso 0.70 1 calc PR F 1
C830 C 1.1431(3) 0.5029(3) 0.89916(17) 0.0558(16) Uani 0.70 1 d P F 1
H83 H 1.1054 0.5104 0.9245 0.067 Uiso 0.70 1 calc PR F 1
C831 C 1.02446(18) 0.43103(13) 0.84322(11) 0.0319(13) Uani 0.70 1 d PG F 1
C832 C 1.08263(15) 0.38869(17) 0.82121(13) 0.0339(14) Uani 0.70 1 d PG F 1
H83A H 1.1312 0.3983 0.8131 0.041 Uiso 0.70 1 calc PR F 1
C833 C 1.06980(18) 0.33226(15) 0.81101(12) 0.0362(12) Uani 0.70 1 d PG F 1
H83B H 1.1096 0.3033 0.7960 0.043 Uiso 0.70 1 calc PR F 1
C834 C 0.9988(2) 0.31817(13) 0.82283(11) 0.0325(13) Uani 0.70 1 d PG F 1
H83C H 0.9900 0.2796 0.8159 0.039 Uiso 0.70 1 calc PR F 1
C835 C 0.94063(16) 0.36051(16) 0.84484(11) 0.0396(13) Uani 0.70 1 d PG F 1
H83D H 0.8921 0.3509 0.8529 0.048 Uiso 0.70 1 calc PR F 1
C836 C 0.95346(16) 0.41693(14) 0.85504(10) 0.0354(11) Uani 0.70 1 d PG F 1
H83E H 0.9137 0.4459 0.8701 0.042 Uiso 0.70 1 calc PR F 1
C931 C 1.0130(5) 0.4408(4) 0.8274(3) 0.047(4) Uani 0.30 1 d PGU F 2
H81H H 1.0387 0.4737 0.8282 0.057 Uiso 0.30 1 calc PR F 2
C932 C 1.0523(4) 0.3796(5) 0.8232(4) 0.050(5) Uani 0.30 1 d PG F 2
H82I H 1.1049 0.3706 0.8210 0.060 Uiso 0.30 1 calc PR F 2
C933 C 1.0147(7) 0.3314(3) 0.8221(4) 0.087(9) Uani 0.30 1 d PG F 2
H83F H 1.0417 0.2895 0.8192 0.105 Uiso 0.30 1 calc PR F 2
C934 C 0.9378(7) 0.3444(4) 0.8253(4) 0.059(4) Uani 0.30 1 d PG F 2
H34 H 0.9121 0.3115 0.8246 0.071 Uiso 0.30 1 calc PR F 2
C935 C 0.8984(4) 0.4057(4) 0.8295(3) 0.057(4) Uani 0.30 1 d PG F 2
H35 H 0.8458 0.4146 0.8317 0.068 Uiso 0.30 1 calc PR F 2
C936 C 0.9360(5) 0.4538(3) 0.8306(3) 0.053(3) Uani 0.30 1 d PG F 2
C837 C 0.97485(17) 0.52663(14) 0.89821(7) 0.0285(9) Uani 0.70 1 d PG F 1
C838 C 0.97278(18) 0.48675(12) 0.93665(9) 0.0392(11) Uani 0.70 1 d PG F 1
H83G H 1.0069 0.4477 0.9374 0.047 Uiso 0.70 1 calc PR F 1
C839 C 0.9208(2) 0.50395(16) 0.97403(8) 0.0395(11) Uani 0.70 1 d PG F 1
H83H H 0.9194 0.4767 1.0003 0.047 Uiso 0.70 1 calc PR F 1
C840 C 0.8710(2) 0.56104(19) 0.97298(11) 0.054(2) Uani 0.70 1 d PG F 1
H84 H 0.8355 0.5728 0.9985 0.065 Uiso 0.70 1 calc PR F 1
C841 C 0.8730(2) 0.60093(15) 0.93454(14) 0.056(2) Uani 0.70 1 d PG F 1
H84A H 0.8389 0.6399 0.9338 0.067 Uiso 0.70 1 calc PR F 1
C842 C 0.9250(2) 0.58372(14) 0.89715(10) 0.0393(12) Uani 0.70 1 d PG F 1
H84B H 0.9264 0.6110 0.8709 0.047 Uiso 0.70 1 calc PR F 1
C843 C 1.01484(15) 0.56085(13) 0.81161(8) 0.0669(13) Uani 1 1 d G . .
H84H H 1.0278 0.5314 0.8352 0.080 Uiso 0.30 1 calc PR F 2
C844 C 0.95463(14) 0.55718(12) 0.79294(8) 0.0614(12) Uani 1 1 d G F .
H84G H 0.9264 0.5252 0.8037 0.074 Uiso 0.70 1 calc PR G 1
C845 C 0.93568(12) 0.60031(11) 0.75845(8) 0.0435(8) Uani 1 1 d G F .
H84C H 0.8945 0.5978 0.7457 0.052 Uiso 1 1 calc R . .
C846 C 0.97695(14) 0.64711(10) 0.74263(7) 0.0447(9) Uani 1 1 d G F .
H84D H 0.9640 0.6766 0.7191 0.054 Uiso 1 1 calc R . .
C847 C 1.03716(14) 0.65078(11) 0.76131(8) 0.0520(10) Uani 1 1 d G F .
H84E H 1.0654 0.6828 0.7505 0.062 Uiso 1 1 calc R . .
C848 C 1.05611(13) 0.60765(14) 0.79580(8) 0.0569(11) Uani 1 1 d G F .
H84F H 1.0973 0.6102 0.8086 0.068 Uiso 1 1 calc R . .
B2B B 0.8901(9) 0.5292(7) 0.8335(5) 0.048(3) Uani 0.30 1 d P F 2
C925 C 0.8092(4) 0.5386(4) 0.8156(3) 0.057(3) Uani 0.30 1 d PGU F 2
C926 C 0.7435(5) 0.5711(5) 0.8390(3) 0.077(4) Uani 0.30 1 d PGU F 2
H92 H 0.7430 0.5842 0.8670 0.092 Uiso 0.30 1 calc PR F 2
C927 C 0.6787(4) 0.5842(5) 0.8216(3) 0.074(4) Uani 0.30 1 d PGU F 2
H92A H 0.6338 0.6064 0.8376 0.089 Uiso 0.30 1 calc PR F 2
C928 C 0.6794(4) 0.5650(5) 0.7807(3) 0.085(5) Uani 0.30 1 d PGU F 2
H92B H 0.6351 0.5740 0.7688 0.103 Uiso 0.30 1 calc PR F 2
C929 C 0.7451(5) 0.5325(5) 0.7573(3) 0.056(5) Uani 0.30 1 d PGU F 2
H92C H 0.7456 0.5193 0.7293 0.067 Uiso 0.30 1 calc PR F 2
C930 C 0.8099(4) 0.5193(4) 0.7747(3) 0.060(4) Uani 0.30 1 d PGU F 2
H93 H 0.8548 0.4971 0.7587 0.073 Uiso 0.30 1 calc PR F 2
C937 C 0.8689(6) 0.5417(5) 0.8878(3) 0.057(3) Uani 0.30 1 d PG F 2
C938 C 0.8467(7) 0.4938(4) 0.9181(3) 0.077(5) Uiso 0.30 1 d PG F 2
H93A H 0.8437 0.4551 0.9084 0.092 Uiso 0.30 1 calc PR F 2
C939 C 0.8289(8) 0.5027(4) 0.9627(3) 0.093(6) Uani 0.30 1 d PG F 2
H93B H 0.8138 0.4700 0.9834 0.112 Uiso 0.30 1 calc PR F 2
C940 C 0.8333(9) 0.5594(6) 0.9769(3) 0.070(6) Uani 0.30 1 d PG F 2
H94 H 0.8211 0.5654 1.0074 0.084 Uiso 0.30 1 calc PR F 2
C941 C 0.8555(8) 0.6072(5) 0.9466(4) 0.064(6) Uani 0.30 1 d PG F 2
H94A H 0.8584 0.6460 0.9563 0.077 Uiso 0.30 1 calc PR F 2
C942 C 0.8733(7) 0.5984(4) 0.9020(4) 0.068(5) Uani 0.30 1 d PG F 2
H94B H 0.8884 0.6311 0.8813 0.082 Uiso 0.30 1 calc PR F 2
B3 B 0.5328(2) 0.8270(3) 0.69331(14) 0.0713(18) Uani 1 1 d D . .
C849 C 0.5947(3) 0.8767(3) 0.6607(2) 0.059(4) Uani 0.50 1 d PGD H 1
C850 C 0.5768(3) 0.9208(3) 0.6264(2) 0.047(2) Uani 0.50 1 d PG H 1
H85 H 0.5277 0.9296 0.6204 0.057 Uiso 0.50 1 calc PR H 1
C851 C 0.6309(4) 0.9519(3) 0.60111(19) 0.065(3) Uani 0.50 1 d PG H 1
H85A H 0.6187 0.9820 0.5777 0.078 Uiso 0.50 1 calc PR H 1
C852 C 0.7027(4) 0.9389(4) 0.6100(3) 0.085(4) Uani 0.50 1 d PG H 1
H85B H 0.7397 0.9602 0.5927 0.101 Uiso 0.50 1 calc PR H 1
C853 C 0.7206(3) 0.8948(4) 0.6442(3) 0.087(6) Uani 0.50 1 d PG H 1
H85C H 0.7697 0.8859 0.6503 0.104 Uiso 0.50 1 calc PR H 1
C854 C 0.6665(3) 0.8637(3) 0.6696(2) 0.056(2) Uani 0.50 1 d PG H 1
H85D H 0.6787 0.8335 0.6930 0.067 Uiso 0.50 1 calc PR H 1
C949 C 0.6026(2) 0.8515(3) 0.6750(2) 0.044(3) Uani 0.50 1 d PGD H 2
C950 C 0.5985(3) 0.8940(3) 0.6381(2) 0.050(3) Uani 0.50 1 d PG H 2
H95 H 0.5539 0.9048 0.6265 0.061 Uiso 0.50 1 calc PR H 2
C951 C 0.6597(3) 0.9207(3) 0.6182(2) 0.054(2) Uani 0.50 1 d PG H 2
H95A H 0.6569 0.9498 0.5930 0.065 Uiso 0.50 1 calc PR H 2
C952 C 0.7250(3) 0.9050(3) 0.6352(2) 0.043(3) Uani 0.50 1 d PG H 2
H95B H 0.7668 0.9233 0.6216 0.052 Uiso 0.50 1 calc PR H 2
C953 C 0.7291(2) 0.8624(3) 0.6721(2) 0.058(2) Uani 0.50 1 d PG H 2
H95C H 0.7738 0.8517 0.6837 0.069 Uiso 0.50 1 calc PR H 2
C954 C 0.6679(3) 0.8357(3) 0.6920(2) 0.046(2) Uani 0.50 1 d PG H 2
H95D H 0.6708 0.8066 0.7172 0.055 Uiso 0.50 1 calc PR H 2
C855 C 0.55155(14) 0.75889(11) 0.66871(8) 0.0577(12) Uani 1 1 d GD H .
C856 C 0.59504(14) 0.70525(15) 0.68574(7) 0.0728(15) Uani 1 1 d G . .
H85E H 0.6127 0.7060 0.7121 0.087 Uiso 1 1 calc R H .
C857 C 0.61274(14) 0.65050(11) 0.66422(10) 0.0770(16) Uani 1 1 d G H .
H85F H 0.6425 0.6138 0.6759 0.092 Uiso 1 1 calc R . .
C858 C 0.58696(14) 0.64938(10) 0.62567(10) 0.0659(14) Uani 1 1 d G . .
H85G H 0.5991 0.6120 0.6110 0.079 Uiso 1 1 calc R H .
C859 C 0.54348(14) 0.70302(13) 0.60864(8) 0.0572(11) Uani 1 1 d G H .
H85H H 0.5259 0.7023 0.5823 0.069 Uiso 1 1 calc R . .
C860 C 0.52578(13) 0.75778(10) 0.63016(7) 0.0503(10) Uani 1 1 d G . .
H86 H 0.4961 0.7944 0.6185 0.060 Uiso 1 1 calc R H .
C861 C 0.44503(9) 0.86416(10) 0.69060(7) 0.0421(8) Uani 1 1 d GD H .
C862 C 0.39077(12) 0.82873(8) 0.69207(8) 0.0415(8) Uani 1 1 d G . .
H86A H 0.4037 0.7841 0.6939 0.050 Uiso 1 1 calc R H .
C863 C 0.31759(10) 0.85859(10) 0.69085(8) 0.0421(8) Uani 1 1 d G H .
H86B H 0.2805 0.8344 0.6919 0.051 Uiso 1 1 calc R . .
C864 C 0.29866(10) 0.92388(11) 0.68816(7) 0.0472(10) Uani 1 1 d G . .
H86C H 0.2486 0.9443 0.6873 0.057 Uiso 1 1 calc R H .
C865 C 0.35292(14) 0.95930(8) 0.68669(8) 0.0524(10) Uani 1 1 d G H .
H86D H 0.3400 1.0039 0.6849 0.063 Uiso 1 1 calc R . .
C866 C 0.42610(12) 0.92944(10) 0.68792(8) 0.0476(9) Uani 1 1 d G . .
H86E H 0.4632 0.9537 0.6869 0.057 Uiso 1 1 calc R H .
C867 C 0.5400(3) 0.8324(3) 0.74473(13) 0.0464(19) Uani 0.50 1 d PGD H 1
C868 C 0.5614(3) 0.8808(3) 0.76108(18) 0.061(2) Uani 0.50 1 d PG H 1
H86F H 0.5760 0.9149 0.7417 0.073 Uiso 0.50 1 calc PR H 1
C869 C 0.5612(4) 0.8791(4) 0.8058(2) 0.090(4) Uani 0.50 1 d PG H 1
H86G H 0.5758 0.9121 0.8169 0.108 Uiso 0.50 1 calc PR H 1
C870 C 0.5398(5) 0.8291(5) 0.83408(13) 0.118(8) Uani 0.50 1 d PG H 1
H87 H 0.5397 0.8279 0.8646 0.141 Uiso 0.50 1 calc PR H 1
C871 C 0.5184(5) 0.7807(4) 0.81774(18) 0.094(6) Uani 0.50 1 d PG H 1
H87A H 0.5037 0.7466 0.8371 0.112 Uiso 0.50 1 calc PR H 1
C872 C 0.5185(4) 0.7824(3) 0.7731(2) 0.089(5) Uani 0.50 1 d PG H 1
H87B H 0.5039 0.7494 0.7619 0.107 Uiso 0.50 1 calc PR H 1
C967 C 0.5236(3) 0.7912(3) 0.75067(13) 0.040(2) Uani 0.50 1 d PGD H 2
C968 C 0.5491(3) 0.8248(3) 0.77746(19) 0.057(2) Uani 0.50 1 d PG H 2
H96 H 0.5709 0.8602 0.7652 0.068 Uiso 0.50 1 calc PR H 2
C969 C 0.5428(4) 0.8066(4) 0.82217(18) 0.074(5) Uani 0.50 1 d PG H 2
H96A H 0.5603 0.8296 0.8405 0.089 Uiso 0.50 1 calc PR H 2
C970 C 0.5110(4) 0.7549(4) 0.84010(13) 0.069(3) Uani 0.50 1 d PG H 2
H97 H 0.5067 0.7425 0.8707 0.083 Uiso 0.50 1 calc PR H 2
C971 C 0.4854(3) 0.7213(3) 0.81331(18) 0.063(2) Uani 0.50 1 d PG H 2
H97A H 0.4637 0.6859 0.8256 0.076 Uiso 0.50 1 calc PR H 2
C972 C 0.4917(3) 0.7395(3) 0.76859(17) 0.053(2) Uani 0.50 1 d PG H 2
H97B H 0.4743 0.7165 0.7503 0.064 Uiso 0.50 1 calc PR H 2
N1N N 0.4751(7) 0.9499(6) 0.8647(4) 0.133(4) Uiso 0.50 1 d PD I 2
C1N C 0.5267(7) 0.9591(6) 0.8409(4) 0.100(4) Uiso 0.50 1 d PD I 2
C2N C 0.5929(8) 0.9696(7) 0.8074(5) 0.113(4) Uiso 0.50 1 d P I 2
H2N1 H 0.5810 0.9722 0.7780 0.170 Uiso 0.50 1 calc PR I 2
H2N2 H 0.6346 0.9346 0.8104 0.170 Uiso 0.50 1 calc PR I 2
H2N3 H 0.6067 1.0090 0.8116 0.170 Uiso 0.50 1 calc PR I 2
O1M O 0.6545(14) 0.5564(15) 0.7711(10) 0.361(15) Uiso 0.50 1 d PD J 1
C1M C 0.7353(13) 0.5350(11) 0.7590(7) 0.162(10) Uiso 0.50 1 d PD J 1
H1MA H 0.7520 0.5486 0.7281 0.243 Uiso 0.50 1 calc PR J 1
H1MB H 0.7474 0.4890 0.7634 0.243 Uiso 0.50 1 calc PR J 1
H1MC H 0.7605 0.5531 0.7775 0.243 Uiso 0.50 1 calc PR J 1

loop_
_atom_site_aniso_label
_atom_site_aniso_U_11
_atom_site_aniso_U_22
_atom_site_aniso_U_33
_atom_site_aniso_U_23
_atom_site_aniso_U_13
_atom_site_aniso_U_12
Mn1 0.0187(2) 0.0243(2) 0.0198(2) 0.00375(16) -0.00531(16) -0.00241(17)
Mn2 0.0194(2) 0.0267(2) 0.0229(2) 0.00353(17) -0.00283(17) 0.00206(17)
Mn3 0.0279(2) 0.0249(2) 0.0189(2) -0.00158(17) -0.00859(18) -0.00306(18)
Mn4 0.0164(3) 0.0213(3) 0.0114(3) -0.0001(2) -0.0021(2) -0.0015(2)
O11 0.0266(10) 0.0246(10) 0.0220(10) 0.0038(8) -0.0097(8) -0.0028(8)
O12 0.0219(10) 0.0279(11) 0.0284(11) -0.0009(8) -0.0075(8) -0.0022(8)
O21 0.0191(10) 0.0293(11) 0.0260(11) 0.0061(8) -0.0031(8) 0.0020(8)
O22 0.0296(11) 0.0328(11) 0.0310(11) 0.0093(9) -0.0112(9) -0.0039(9)
O31 0.0279(11) 0.0236(10) 0.0227(10) -0.0023(8) -0.0062(8) -0.0018(8)
O32 0.0326(12) 0.0293(11) 0.0248(11) 0.0012(8) -0.0092(9) -0.0064(9)
N11 0.0201(12) 0.0297(13) 0.0187(12) 0.0046(10) -0.0051(9) -0.0043(10)
N12 0.0201(12) 0.0291(13) 0.0186(12) 0.0046(10) -0.0057(9) -0.0048(10)
N21 0.0253(13) 0.0246(12) 0.0230(12) -0.0006(10) 0.0007(10) 0.0053(10)
N22 0.0224(12) 0.0259(13) 0.0290(13) 0.0049(10) -0.0015(10) 0.0022(10)
N31 0.0305(13) 0.0246(12) 0.0193(12) -0.0026(9) -0.0112(10) 0.0001(10)
N32 0.0333(14) 0.0276(13) 0.0221(12) -0.0045(10) -0.0109(11) -0.0036(11)
N41 0.0231(12) 0.0288(13) 0.0224(12) 0.0027(11) -0.0052(10) -0.0036(10)
N42 0.0219(13) 0.0295(13) 0.0250(13) -0.0010(10) -0.0021(10) 0.0005(11)
N43 0.0264(13) 0.0278(13) 0.0205(12) -0.0017(10) -0.0048(10) -0.0039(10)
C1 0.0264(15) 0.0270(15) 0.0110(12) 0.0033(11) 0.0000(11) -0.0019(12)
C2 0.0227(14) 0.0270(14) 0.0156(13) -0.0005(11) 0.0008(11) -0.0017(11)
C3 0.0180(14) 0.0315(15) 0.0157(13) -0.0002(11) 0.0023(11) 0.0020(12)
C4 0.0240(15) 0.0277(15) 0.0163(13) -0.0010(11) 0.0016(11) 0.0016(12)
C5 0.0248(15) 0.0298(15) 0.0122(13) -0.0037(11) -0.0005(11) -0.0025(12)
C6 0.0256(15) 0.0285(15) 0.0134(13) -0.0006(11) -0.0021(11) -0.0007(12)
C11 0.0233(15) 0.0301(15) 0.0163(13) 0.0070(11) -0.0027(11) -0.0001(12)
C12 0.0227(16) 0.0361(18) 0.047(2) 0.0006(15) 0.0033(14) -0.0026(13)
C13 0.0201(14) 0.0332(16) 0.0227(14) 0.0053(12) -0.0032(11) -0.0074(12)
C14 0.0211(14) 0.0323(15) 0.0234(15) 0.0043(12) -0.0083(12) -0.0062(12)
C15 0.0264(16) 0.0385(17) 0.0264(16) 0.0035(13) -0.0098(13) -0.0046(13)
C16 0.0273(16) 0.0370(17) 0.0377(18) 0.0043(14) -0.0101(14) -0.0098(13)
C17 0.0276(15) 0.0292(15) 0.0187(14) 0.0059(11) -0.0081(12) -0.0094(12)
C21 0.0233(15) 0.0301(15) 0.0210(14) 0.0001(12) 0.0013(12) 0.0036(12)
C22 0.0388(18) 0.0323(17) 0.0282(16) -0.0098(13) -0.0052(14) 0.0074(14)
C23 0.0315(17) 0.0247(15) 0.0323(17) -0.0019(13) -0.0024(13) 0.0077(13)
C24 0.0275(16) 0.0305(16) 0.0306(16) 0.0029(13) -0.0040(13) 0.0024(13)
C25 0.0394(19) 0.0319(17) 0.0408(19) 0.0028(14) -0.0069(15) 0.0078(14)
C26 0.0319(17) 0.0329(17) 0.0325(17) 0.0011(13) -0.0021(14) -0.0037(13)
C27 0.0257(16) 0.0326(17) 0.0361(18) 0.0092(14) -0.0052(14) 0.0050(13)
C31 0.0313(16) 0.0250(14) 0.0133(13) -0.0062(11) -0.0042(11) 0.0013(12)
C32 0.0371(17) 0.0325(16) 0.0225(15) 0.0043(12) -0.0119(13) -0.0060(13)
C33 0.0359(17) 0.0263(15) 0.0253(15) -0.0011(12) -0.0168(13) -0.0023(13)
C34 0.0332(17) 0.0292(16) 0.0306(16) -0.0032(13) -0.0150(13) -0.0013(13)
C35 0.0385(19) 0.0350(17) 0.0375(18) -0.0071(14) -0.0124(15) 0.0024(14)
C36 0.0407(19) 0.0392(18) 0.0393(19) 0.0011(15) -0.0232(16) -0.0065(15)
C37 0.0324(17) 0.0345(17) 0.0290(16) -0.0055(13) -0.0111(13) -0.0047(14)
C41 0.0187(13) 0.0268(14) 0.0161(13) -0.0030(12) -0.0042(11) -0.0005(11)
C42 0.0231(15) 0.0249(14) 0.0159(13) 0.0006(11) -0.0039(11) -0.0050(12)
C43 0.0195(14) 0.0251(14) 0.0165(14) -0.0001(11) -0.0015(11) 0.0004(11)
C101 0.0247(15) 0.0251(14) 0.0192(14) 0.0063(11) -0.0049(11) -0.0035(12)
C102 0.0255(15) 0.0254(14) 0.0224(14) 0.0067(11) -0.0065(12) -0.0023(12)
C103 0.0306(16) 0.0292(15) 0.0223(15) 0.0030(12) -0.0084(12) -0.0052(13)
C104 0.0320(16) 0.0273(15) 0.0239(15) 0.0043(12) -0.0073(13) -0.0022(13)
C105 0.0220(15) 0.0330(16) 0.0305(16) 0.0046(13) -0.0066(12) 0.0011(12)
C106 0.0248(15) 0.0301(15) 0.0259(15) 0.0051(12) -0.0075(12) -0.0032(12)
C110 0.0225(16) 0.0373(17) 0.0443(19) -0.0016(15) -0.0097(14) -0.0038(13)
C111 0.040(2) 0.056(2) 0.044(2) -0.0060(17) -0.0165(16) -0.0090(17)
C112 0.0282(17) 0.0323(17) 0.052(2) -0.0022(15) -0.0061(15) -0.0078(14)
C113 0.0275(18) 0.045(2) 0.068(3) -0.0081(18) -0.0173(17) -0.0064(15)
C120 0.0319(17) 0.0297(16) 0.0331(17) 0.0002(13) -0.0058(14) 0.0050(13)
C121 0.050(2) 0.0348(19) 0.055(2) -0.0040(17) 0.0067(18) 0.0048(16)
C122 0.051(2) 0.0323(18) 0.049(2) 0.0010(15) -0.0210(18) 0.0056(16)
C123 0.047(2) 0.0315(17) 0.047(2) -0.0087(15) -0.0149(17) 0.0033(15)
C201 0.0207(15) 0.0376(17) 0.0275(16) 0.0093(13) -0.0040(12) 0.0001(13)
C202 0.0225(15) 0.0386(18) 0.0331(17) 0.0064(14) -0.0063(13) 0.0010(13)
C203 0.0318(18) 0.0408(19) 0.0381(19) 0.0124(15) -0.0102(15) 0.0052(14)
C204 0.0275(17) 0.051(2) 0.0332(18) 0.0048(15) -0.0127(14) 0.0043(15)
C205 0.0232(16) 0.048(2) 0.0322(17) 0.0023(15) -0.0093(13) -0.0023(14)
C206 0.0194(15) 0.0408(18) 0.0308(16) 0.0051(14) -0.0066(12) -0.0020(13)
C210 0.0309(17) 0.0369(18) 0.0379(18) 0.0058(14) -0.0136(14) -0.0051(14)
C211 0.0376(19) 0.0380(18) 0.0381(19) 0.0017(15) -0.0153(15) 0.0022(15)
C212 0.048(2) 0.052(2) 0.041(2) 0.0125(17) -0.0075(17) -0.0196(18)
C213 0.050(2) 0.046(2) 0.060(2) 0.0034(18) -0.0269(19) -0.0071(17)
C220 0.055(2) 0.054(2) 0.040(2) 0.0014(17) -0.0262(18) 0.0084(19)
C221 0.076(5) 0.044(4) 0.038(4) 0.001(3) -0.035(3) -0.007(3)
C222 0.030(3) 0.057(5) 0.035(3) 0.016(3) -0.013(3) -0.018(3)
C223 0.023(3) 0.069(5) 0.020(3) 0.003(3) 0.001(2) -0.006(3)
C21B 0.065(8) 0.142(14) 0.057(8) 0.025(8) -0.038(6) 0.011(8)
C22B 0.053(6) 0.055(7) 0.062(7) 0.025(6) -0.033(6) -0.033(6)
C23B 0.080(11) 0.159(16) 0.065(10) 0.075(10) -0.061(9) -0.076(11)
C301 0.0358(17) 0.0279(15) 0.0213(14) -0.0054(12) -0.0067(13) -0.0069(13)
C302 0.0332(17) 0.0319(16) 0.0285(16) -0.0057(13) -0.0080(13) -0.0082(13)
C303 0.0338(18) 0.0350(17) 0.0386(18) -0.0052(14) -0.0105(14) -0.0078(14)
C304 0.0381(18) 0.0343(17) 0.0312(17) -0.0081(13) -0.0075(14) -0.0101(14)
C305 0.048(2) 0.0292(16) 0.0257(16) -0.0039(13) -0.0077(14) -0.0113(14)
C306 0.0354(17) 0.0303(15) 0.0211(15) -0.0061(12) -0.0077(13) -0.0074(13)
C310 0.0392(18) 0.0298(16) 0.0240(15) -0.0007(12) -0.0101(13) -0.0058(13)
C311 0.0389(18) 0.0404(18) 0.0261(16) -0.0034(13) -0.0119(14) -0.0106(14)
C312 0.0425(19) 0.0379(18) 0.0317(17) -0.0013(14) -0.0100(15) 0.0005(15)
C313 0.048(2) 0.0394(19) 0.0337(18) 0.0030(15) -0.0148(16) -0.0092(16)
C320 0.0401(19) 0.0330(17) 0.0412(19) -0.0033(14) -0.0083(15) -0.0134(14)
C321 0.056(4) 0.065(5) 0.051(4) 0.001(3) -0.005(3) -0.028(4)
C322 0.043(4) 0.041(3) 0.073(5) -0.004(3) -0.019(3) -0.014(3)
C323 0.039(3) 0.044(4) 0.085(5) 0.009(3) -0.024(3) -0.014(3)
C31B 0.052(6) 0.045(5) 0.045(6) 0.009(4) -0.018(4) -0.029(5)
C32B 0.054(6) 0.046(6) 0.046(6) -0.002(4) -0.012(5) -0.026(5)
C33B 0.042(6) 0.052(6) 0.057(7) -0.009(5) 0.010(5) -0.020(5)
Mn5 0.0223(2) 0.0361(2) 0.0174(2) 0.00004(18) -0.00313(17) -0.00184(19)
Mn6 0.0221(2) 0.0446(3) 0.0194(2) 0.00449(19) -0.00791(18) -0.0060(2)
Mn7 0.0239(2) 0.0366(3) 0.0195(2) 0.00032(18) -0.00396(18) -0.00720(19)
Mn8 0.0172(3) 0.0304(3) 0.0180(3) 0.0006(2) -0.0058(2) 0.0019(2)
O51 0.0302(11) 0.0379(12) 0.0218(11) 0.0008(9) -0.0039(9) -0.0034(9)
O52 0.0294(11) 0.0461(13) 0.0207(10) -0.0011(9) -0.0062(9) -0.0089(10)
O61 0.0230(10) 0.0444(12) 0.0214(10) 0.0052(9) -0.0081(8) -0.0068(9)
O62 0.0324(12) 0.0548(15) 0.0279(12) -0.0008(10) -0.0021(9) -0.0131(11)
O71 0.0227(10) 0.0434(12) 0.0193(10) 0.0043(9) -0.0043(8) -0.0073(9)
O72 0.0237(11) 0.0366(11) 0.0249(11) -0.0040(9) -0.0028(8) -0.0076(9)
N51 0.0201(12) 0.0375(14) 0.0210(13) 0.0014(10) -0.0015(10) -0.0006(10)
N52 0.0240(13) 0.0326(13) 0.0198(12) -0.0029(10) -0.0013(10) 0.0000(10)
N61 0.0228(13) 0.0451(16) 0.0198(12) 0.0039(11) -0.0090(10) -0.0040(11)
N62 0.0265(13) 0.0484(16) 0.0214(13) 0.0049(11) -0.0081(11) -0.0045(12)
N71 0.0313(14) 0.0361(14) 0.0215(13) -0.0016(10) -0.0053(11) -0.0089(11)
N72 0.0320(15) 0.0495(16) 0.0233(13) -0.0055(12) -0.0038(11) -0.0169(12)
N45 0.0257(13) 0.0364(14) 0.0228(13) -0.0018(11) -0.0067(11) 0.0008(11)
N46 0.0247(13) 0.0426(15) 0.0257(13) 0.0033(11) -0.0094(11) -0.0036(11)
N47 0.0249(13) 0.0410(15) 0.0247(13) 0.0022(12) -0.0075(11) -0.0045(11)
C1A 0.0220(15) 0.0339(16) 0.0193(14) 0.0052(12) -0.0049(11) 0.0039(12)
C2A 0.0213(15) 0.0368(16) 0.0204(14) 0.0054(12) -0.0059(12) -0.0001(12)
C3A 0.0184(14) 0.0380(17) 0.0219(15) 0.0051(12) -0.0104(12) 0.0022(12)
C4A 0.0220(15) 0.0392(17) 0.0195(14) 0.0055(12) -0.0089(12) 0.0003(13)
C5A 0.0234(15) 0.0323(16) 0.0201(14) 0.0072(12) -0.0068(12) 0.0002(12)
C6A 0.0247(15) 0.0313(16) 0.0232(15) 0.0034(12) -0.0053(12) -0.0012(12)
C45 0.0234(15) 0.0323(16) 0.0207(14) 0.0026(12) -0.0095(12) -0.0021(13)
C46 0.0208(15) 0.0344(16) 0.0202(14) 0.0020(12) -0.0048(12) 0.0019(12)
C47 0.0199(14) 0.0364(17) 0.0213(14) -0.0023(13) -0.0075(12) 0.0023(12)
C51 0.0216(15) 0.0369(17) 0.0263(16) 0.0054(13) -0.0068(12) 0.0008(12)
C52 0.0222(16) 0.063(2) 0.0251(16) 0.0040(15) -0.0041(13) -0.0041(15)
C53 0.0221(15) 0.0442(18) 0.0230(15) 0.0011(13) -0.0005(12) -0.0008(13)
C54 0.0227(15) 0.0410(17) 0.0213(15) -0.0016(13) -0.0016(12) -0.0033(13)
C55 0.0282(17) 0.052(2) 0.0219(16) -0.0031(14) 0.0018(13) -0.0026(15)
C56 0.0341(17) 0.0421(18) 0.0254(16) -0.0024(14) -0.0041(13) -0.0056(14)
C57 0.0295(16) 0.0322(16) 0.0178(14) -0.0011(12) 0.0007(12) -0.0012(13)
C61 0.0176(14) 0.0430(18) 0.0223(15) 0.0056(13) -0.0079(12) 0.0008(13)
C62 0.0296(16) 0.0485(19) 0.0204(15) 0.0080(13) -0.0080(13) -0.0083(14)
C63 0.0351(17) 0.0481(19) 0.0187(15) 0.0054(13) -0.0122(13) -0.0082(15)
C64 0.0346(18) 0.0484(19) 0.0194(15) 0.0032(14) -0.0050(13) -0.0050(15)
C65 0.060(2) 0.056(2) 0.0240(17) 0.0020(15) -0.0101(16) -0.0139(19)
C66 0.0345(19) 0.056(2) 0.0318(18) 0.0074(16) -0.0005(15) -0.0022(16)
C67 0.0282(17) 0.052(2) 0.0251(16) 0.0010(14) -0.0100(13) -0.0068(15)
C71 0.0333(17) 0.0342(16) 0.0194(14) 0.0043(12) -0.0065(13) -0.0033(13)
C72 0.0418(19) 0.0358(18) 0.0329(18) 0.0003(14) -0.0003(15) -0.0072(15)
C73 0.0443(19) 0.0437(19) 0.0218(15) -0.0046(13) -0.0023(14) -0.0167(15)
C74 0.0383(18) 0.057(2) 0.0213(15) -0.0129(15) -0.0025(13) -0.0174(16)
C75 0.047(2) 0.066(2) 0.0327(19) -0.0130(17) -0.0008(16) -0.0258(19)
C76 0.040(2) 0.066(2) 0.0293(18) -0.0067(16) -0.0091(15) -0.0120(17)
C77 0.0332(19) 0.074(3) 0.0316(18) -0.0153(17) -0.0031(15) -0.0235(18)
C501 0.0320(16) 0.0276(15) 0.0213(15) -0.0043(12) -0.0054(12) 0.0013(12)
C502 0.0298(16) 0.0344(16) 0.0211(15) -0.0040(12) -0.0043(12) 0.0012(13)
C503 0.0370(18) 0.0335(16) 0.0227(15) -0.0029(13) -0.0050(13) -0.0014(14)
C504 0.0417(19) 0.0297(16) 0.0271(16) -0.0040(13) -0.0127(14) -0.0017(14)
C505 0.0367(18) 0.0299(16) 0.0350(17) -0.0014(13) -0.0157(14) -0.0044(13)
C506 0.0326(17) 0.0276(15) 0.0271(16) -0.0026(12) -0.0082(13) -0.0017(13)
C510 0.0358(18) 0.0381(18) 0.0327(17) 0.0045(14) -0.0099(14) -0.0086(14)
C511 0.0339(18) 0.052(2) 0.0348(18) 0.0027(16) -0.0032(15) -0.0088(16)
C512 0.050(2) 0.0404(19) 0.041(2) 0.0062(15) -0.0182(17) -0.0130(16)
C513 0.040(2) 0.059(2) 0.043(2) 0.0099(17) -0.0182(17) -0.0163(17)
C520 0.048(2) 0.0356(17) 0.0271(17) 0.0016(13) -0.0157(15) -0.0074(15)
C521 0.069(6) 0.095(8) 0.039(5) -0.009(5) -0.025(4) 0.004(6)
C522 0.166(12) 0.044(5) 0.052(6) -0.022(4) -0.067(7) 0.024(6)
C523 0.101(8) 0.123(9) 0.033(5) 0.018(5) -0.029(5) -0.053(7)
C51B 0.040(4) 0.037(4) 0.018(3) -0.003(3) -0.010(3) -0.007(3)
C52B 0.040(4) 0.064(5) 0.023(3) -0.009(3) -0.009(3) -0.005(4)
C53B 0.058(5) 0.045(4) 0.026(3) 0.011(3) -0.025(3) -0.011(3)
C601 0.0250(16) 0.049(2) 0.0318(17) -0.0006(14) -0.0084(13) -0.0103(14)
C602 0.0285(17) 0.054(2) 0.0292(17) 0.0024(15) -0.0111(14) -0.0080(15)
C603 0.0338(18) 0.055(2) 0.0299(17) -0.0014(15) -0.0102(14) -0.0116(16)
C604 0.0273(17) 0.058(2) 0.0387(19) -0.0030(16) -0.0100(14) -0.0123(16)
C605 0.0275(17) 0.061(2) 0.0361(19) -0.0009(16) -0.0020(14) -0.0161(16)
C606 0.0277(17) 0.055(2) 0.0341(18) -0.0030(15) -0.0014(14) -0.0130(15)
C610 0.062(3) 0.066(3) 0.038(2) -0.0107(19) 0.0160(19) -0.032(2)
C611 0.107(4) 0.094(3) 0.029(2) -0.007(2) -0.003(2) -0.065(3)
C612 0.084(4) 0.068(3) 0.086(4) -0.018(3) 0.045(3) -0.015(3)
C613 0.090(3) 0.077(3) 0.037(2) -0.013(2) 0.023(2) -0.047(3)
C620 0.042(2) 0.060(2) 0.043(2) -0.0037(18) -0.0072(17) -0.0189(18)
C621 0.075(3) 0.061(3) 0.043(2) -0.0037(19) -0.009(2) -0.020(2)
C622 0.047(2) 0.081(3) 0.078(3) -0.019(3) -0.003(2) -0.032(2)
C623 0.052(2) 0.053(2) 0.051(2) -0.0067(18) -0.0125(19) -0.0171(19)
C701 0.0238(15) 0.0372(17) 0.0269(16) 0.0016(13) -0.0047(12) -0.0092(13)
C702 0.0297(17) 0.060(2) 0.0308(17) -0.0114(16) -0.0031(14) -0.0156(16)
C703 0.0299(18) 0.074(3) 0.0367(19) -0.0149(18) -0.0021(15) -0.0207(17)
C704 0.0271(17) 0.055(2) 0.0282(17) -0.0032(15) -0.0029(13) -0.0156(15)
C705 0.0286(16) 0.0397(17) 0.0242(15) -0.0043(13) -0.0023(13) -0.0076(13)
C706 0.0239(15) 0.0364(17) 0.0270(15) 0.0003(13) -0.0054(12) -0.0097(13)
C710 0.0268(16) 0.0366(17) 0.0374(18) -0.0127(14) -0.0030(13) -0.0068(13)
C711 0.0283(17) 0.0360(18) 0.064(2) -0.0060(17) 0.0002(16) -0.0094(14)
C712 0.0316(18) 0.055(2) 0.044(2) -0.0078(17) -0.0144(15) -0.0094(16)
C713 0.0302(19) 0.069(3) 0.060(2) -0.035(2) 0.0028(17) -0.0153(18)
C720 0.0296(18) 0.067(2) 0.0302(18) -0.0096(16) 0.0020(14) -0.0175(17)
C721 0.035(2) 0.082(3) 0.064(3) -0.004(2) 0.0086(19) -0.005(2)
C722 0.043(2) 0.092(3) 0.036(2) -0.001(2) 0.0026(17) -0.035(2)
C723 0.031(2) 0.134(4) 0.053(3) -0.034(3) 0.0087(18) -0.037(2)
B1 0.034(2) 0.082(3) 0.027(2) 0.014(2) -0.0085(17) 0.008(2)
C801 0.043(2) 0.094(3) 0.0216(17) 0.0139(19) -0.0081(16) 0.014(2)
C802 0.034(2) 0.077(3) 0.060(3) 0.005(2) -0.0069(19) -0.003(2)
C803 0.042(2) 0.093(4) 0.076(3) 0.016(3) 0.010(2) 0.004(2)
C804 0.043(2) 0.113(4) 0.055(3) 0.035(3) 0.005(2) 0.022(3)
C805 0.048(6) 0.045(6) 0.032(5) 0.000(4) 0.001(4) 0.011(4)
C806 0.045(5) 0.057(6) 0.021(4) 0.006(3) -0.005(3) -0.005(4)
C905 0.050(6) 0.069(8) 0.052(7) 0.029(6) 0.002(5) 0.002(5)
C906 0.028(5) 0.077(8) 0.042(6) 0.028(5) 0.002(4) 0.007(4)
C807 0.0285(18) 0.093(3) 0.0292(18) 0.0125(19) -0.0078(15) -0.0006(19)
C808 0.035(2) 0.102(3) 0.035(2) 0.027(2) -0.0172(16) -0.025(2)
C809 0.051(3) 0.109(4) 0.050(3) 0.033(3) -0.026(2) -0.039(3)
C810 0.049(3) 0.128(5) 0.048(3) -0.001(3) -0.012(2) -0.048(3)
C811 0.040(2) 0.103(4) 0.055(3) -0.004(3) -0.011(2) -0.008(2)
C812 0.040(2) 0.103(4) 0.043(2) -0.003(2) -0.0190(18) 0.004(2)
C813 0.038(2) 0.070(3) 0.0223(17) 0.0209(17) -0.0070(14) 0.0056(18)
C814 0.039(2) 0.076(3) 0.0233(17) 0.0042(17) -0.0161(15) 0.0070(18)
C815 0.038(2) 0.073(3) 0.0246(17) 0.0107(17) -0.0115(15) 0.0078(18)
C816 0.050(2) 0.060(3) 0.047(2) 0.024(2) 0.0067(19) -0.006(2)
C817 0.073(3) 0.050(3) 0.086(4) 0.014(2) 0.032(3) -0.016(2)
C818 0.066(3) 0.048(2) 0.059(3) 0.018(2) 0.024(2) 0.004(2)
C819 0.0251(17) 0.085(3) 0.0291(18) 0.0135(18) -0.0091(14) 0.0044(18)
C820 0.0277(17) 0.067(2) 0.0303(18) 0.0129(16) -0.0074(14) 0.0002(16)
C821 0.0319(19) 0.081(3) 0.0289(18) 0.0119(18) -0.0085(15) -0.0056(19)
C822 0.0343(19) 0.092(3) 0.0287(19) 0.0212(19) -0.0095(15) -0.014(2)
C823 0.035(2) 0.100(3) 0.048(2) 0.021(2) -0.0136(18) -0.024(2)
C824 0.0320(19) 0.100(3) 0.038(2) 0.013(2) -0.0180(16) -0.013(2)
B2 0.032(3) 0.037(3) 0.018(2) -0.008(2) -0.004(2) -0.003(2)
C825 0.042(3) 0.042(3) 0.023(2) 0.0015(19) -0.006(2) -0.010(2)
C826 0.039(3) 0.030(2) 0.036(3) -0.012(2) 0.014(2) -0.011(2)
C827 0.050(4) 0.066(4) 0.047(3) 0.004(3) -0.008(3) -0.011(3)
C828 0.042(3) 0.101(5) 0.083(5) 0.021(4) -0.025(3) -0.025(4)
C829 0.077(5) 0.119(6) 0.053(4) 0.024(4) -0.036(4) -0.050(5)
C830 0.048(3) 0.097(5) 0.029(3) 0.008(3) -0.013(2) -0.029(3)
C831 0.048(3) 0.030(3) 0.014(2) 0.004(2) -0.009(2) 0.001(2)
C832 0.032(3) 0.042(3) 0.028(3) -0.005(2) -0.014(3) 0.002(2)
C833 0.049(3) 0.033(3) 0.026(3) -0.007(2) -0.015(2) 0.004(3)
C834 0.049(3) 0.027(3) 0.024(3) -0.004(2) -0.017(3) -0.001(3)
C835 0.046(3) 0.045(3) 0.032(3) -0.006(2) -0.011(2) -0.012(3)
C836 0.044(3) 0.037(3) 0.026(2) -0.004(2) -0.010(2) -0.004(2)
C931 0.052(7) 0.024(5) 0.051(8) 0.025(5) -0.005(6) 0.003(5)
C932 0.036(9) 0.083(13) 0.021(6) 0.003(7) -0.012(6) 0.013(8)
C933 0.15(3) 0.057(12) 0.069(16) 0.005(10) -0.073(18) -0.020(16)
C934 0.105(14) 0.038(8) 0.048(9) 0.013(7) -0.030(9) -0.039(9)
C935 0.076(10) 0.049(8) 0.052(8) 0.003(6) -0.009(7) -0.032(7)
C936 0.058(8) 0.060(9) 0.048(8) -0.031(7) -0.003(6) -0.019(7)
C837 0.037(2) 0.032(2) 0.021(2) -0.0095(17) -0.0034(18) -0.0128(19)
C838 0.063(3) 0.035(3) 0.019(2) -0.0066(19) -0.004(2) -0.011(2)
C839 0.059(3) 0.043(3) 0.019(2) -0.006(2) -0.002(2) -0.019(2)
C840 0.074(5) 0.061(4) 0.026(3) -0.017(3) 0.024(3) -0.034(4)
C841 0.074(5) 0.048(4) 0.031(5) -0.011(3) 0.018(4) 0.000(3)
C842 0.043(3) 0.043(3) 0.028(3) -0.013(2) 0.011(2) -0.012(3)
C843 0.054(3) 0.119(4) 0.031(2) 0.009(2) -0.0093(18) -0.031(3)
C844 0.050(2) 0.082(3) 0.053(3) 0.021(2) -0.020(2) -0.020(2)
C845 0.047(2) 0.047(2) 0.0369(19) -0.0041(16) -0.0130(16) -0.0056(17)
C846 0.061(2) 0.0364(19) 0.0377(19) -0.0092(15) -0.0146(17) -0.0018(17)
C847 0.063(3) 0.042(2) 0.055(2) -0.0169(18) -0.011(2) -0.0109(18)
C848 0.057(3) 0.089(3) 0.032(2) -0.007(2) -0.0135(18) -0.021(2)
B2B 0.053(9) 0.041(8) 0.050(9) 0.005(6) -0.013(7) -0.009(7)
C925 0.064(7) 0.045(6) 0.051(6) 0.000(5) 0.000(6) -0.001(5)
C926 0.063(7) 0.056(7) 0.108(9) -0.042(7) 0.015(7) -0.016(6)
C927 0.055(7) 0.096(9) 0.074(8) 0.002(7) -0.023(6) -0.012(6)
C928 0.142(10) 0.034(6) 0.052(7) -0.005(5) 0.015(7) 0.013(7)
C929 0.049(7) 0.110(10) 0.024(6) -0.023(5) 0.016(5) -0.061(7)
C930 0.068(7) 0.050(6) 0.051(7) 0.001(5) -0.004(6) 0.007(6)
C937 0.060(9) 0.056(8) 0.052(8) -0.003(6) -0.018(7) 0.000(7)
C939 0.155(19) 0.061(10) 0.050(9) -0.003(8) -0.003(11) -0.003(11)
C940 0.121(19) 0.048(9) 0.037(9) -0.010(7) -0.005(10) -0.014(10)
C941 0.097(14) 0.062(11) 0.034(9) -0.022(8) 0.022(9) -0.042(10)
C942 0.100(14) 0.058(9) 0.043(9) -0.030(7) 0.036(10) -0.040(10)
B3 0.031(2) 0.134(5) 0.040(3) -0.042(3) -0.0072(19) 0.023(3)
C849 0.025(5) 0.079(9) 0.073(11) -0.051(9) -0.030(5) 0.033(5)
C850 0.035(5) 0.070(6) 0.036(5) -0.026(4) 0.005(4) -0.007(4)
C851 0.065(6) 0.077(7) 0.058(6) -0.035(5) 0.003(5) -0.023(5)
C852 0.075(8) 0.092(9) 0.097(9) -0.056(7) 0.020(7) -0.046(7)
C853 0.060(11) 0.118(14) 0.092(11) -0.062(11) -0.001(8) -0.021(10)
C854 0.037(5) 0.076(7) 0.060(6) -0.046(5) -0.009(4) -0.002(5)
C949 0.032(5) 0.055(6) 0.044(5) -0.031(5) -0.018(4) 0.018(4)
C950 0.041(5) 0.045(6) 0.071(9) -0.020(6) -0.038(6) 0.015(4)
C951 0.037(5) 0.053(5) 0.074(6) -0.010(4) -0.019(4) -0.003(4)
C952 0.031(6) 0.025(4) 0.071(7) -0.003(5) -0.001(5) -0.007(4)
C953 0.045(5) 0.054(5) 0.076(7) -0.018(5) -0.018(5) 0.001(4)
C954 0.041(4) 0.046(5) 0.046(5) -0.006(4) -0.011(4) 0.008(4)
C855 0.0299(19) 0.092(3) 0.0312(19) -0.003(2) 0.0072(15) 0.018(2)
C856 0.038(2) 0.100(4) 0.047(2) 0.011(2) 0.0152(19) 0.027(2)
C857 0.035(2) 0.090(4) 0.070(3) 0.031(3) 0.020(2) 0.015(2)
C858 0.032(2) 0.052(2) 0.089(4) 0.002(2) 0.028(2) 0.0032(18)
C859 0.037(2) 0.069(3) 0.055(2) -0.009(2) 0.0143(18) -0.0052(19)
C860 0.0325(19) 0.061(2) 0.044(2) -0.0107(18) 0.0092(16) 0.0099(17)
C861 0.0340(18) 0.065(2) 0.0231(16) -0.0144(16) -0.0001(14) 0.0023(17)
C862 0.0388(19) 0.045(2) 0.0329(18) -0.0088(15) -0.0018(15) 0.0068(16)
C863 0.0324(18) 0.060(2) 0.0326(18) -0.0135(16) -0.0051(14) -0.0003(16)
C864 0.043(2) 0.062(2) 0.0222(17) -0.0050(16) -0.0045(15) 0.0208(18)
C865 0.070(3) 0.047(2) 0.0262(18) -0.0054(16) 0.0048(18) 0.007(2)
C866 0.055(2) 0.057(2) 0.0278(18) -0.0185(16) 0.0051(16) -0.0076(19)
C867 0.027(4) 0.068(6) 0.037(4) -0.022(4) -0.007(3) 0.018(4)
C868 0.044(5) 0.089(7) 0.049(5) -0.038(5) -0.019(4) 0.015(4)
C869 0.062(6) 0.148(11) 0.052(6) -0.052(7) -0.030(5) 0.039(7)
C870 0.078(9) 0.206(18) 0.028(5) -0.042(8) -0.020(5) 0.090(11)
C871 0.073(9) 0.129(12) 0.027(6) 0.012(6) 0.007(6) 0.066(9)
C872 0.054(7) 0.136(12) 0.031(6) 0.014(7) 0.004(5) 0.060(7)
C967 0.025(4) 0.035(4) 0.058(6) -0.012(4) -0.013(4) 0.008(3)
C968 0.037(5) 0.084(7) 0.047(5) -0.021(5) -0.014(4) 0.008(4)
C969 0.034(6) 0.132(12) 0.049(7) -0.028(8) -0.016(5) 0.021(7)
C970 0.036(5) 0.119(9) 0.034(5) 0.003(5) -0.006(4) 0.018(5)
C971 0.044(5) 0.083(7) 0.050(5) 0.008(5) 0.001(4) -0.003(4)
C972 0.041(5) 0.065(6) 0.051(5) 0.002(4) -0.009(4) -0.009(4)

loop_
_atom_type_symbol
_atom_type_description
_atom_type_scat_dispersion_real
_atom_type_scat_dispersion_imag
_atom_type_scat_source
C C 0.0033 0.0016 'International Tables Vol C Tables 4.2.6.8 and 6.1.1.4'
H H 0.0000 0.0000 'International Tables Vol C Tables 4.2.6.8 and 6.1.1.4'
N N 0.0061 0.0033 'International Tables Vol C Tables 4.2.6.8 and 6.1.1.4'
O O 0.0106 0.0060 'International Tables Vol C Tables 4.2.6.8 and 6.1.1.4'
B B 0.0013 0.0007 'International Tables Vol C Tables 4.2.6.8 and 6.1.1.4'
Mn Mn 0.3368 0.7283 'International Tables Vol C Tables 4.2.6.8 and 6.1.1.4'

loop_
_geom_angle_atom_site_label_1
_geom_angle_atom_site_label_2
_geom_angle_atom_site_label_3
_geom_angle
_geom_angle_site_symmetry_1
_geom_angle_site_symmetry_3
O12 Mn1 O11 92.74(9) . .
O12 Mn1 N11 166.70(9) . .
O11 Mn1 N11 88.32(9) . .
O12 Mn1 N12 92.02(9) . .
O11 Mn1 N12 160.34(9) . .
N11 Mn1 N12 82.79(10) . .
O12 Mn1 N41 97.18(9) . .
O11 Mn1 N41 94.42(9) . .
N11 Mn1 N41 95.96(9) . .
N12 Mn1 N41 103.88(9) . .
O12 Mn1 Mn4 95.69(6) . .
O11 Mn1 Mn4 82.46(6) . .
N11 Mn1 Mn4 97.60(7) . .
N12 Mn1 Mn4 116.01(7) . .
N41 Mn1 Mn4 12.14(7) . .
O12 Mn1 Mn3 86.38(6) . .
O11 Mn1 Mn3 33.49(6) . .
N11 Mn1 Mn3 101.54(7) . .
N12 Mn1 Mn3 166.10(7) . .
N41 Mn1 Mn3 62.71(7) . .
Mn4 Mn1 Mn3 50.581(6) . .
O12 Mn1 Mn2 141.60(6) . .
O11 Mn1 Mn2 69.50(6) . .
N11 Mn1 Mn2 50.64(7) . .
N12 Mn1 Mn2 116.31(7) . .
N41 Mn1 Mn2 52.97(6) . .
Mn4 Mn1 Mn2 49.700(6) . .
Mn3 Mn1 Mn2 59.752(7) . .
O22 Mn2 O21 91.43(9) . .
O22 Mn2 N21 167.15(10) . .
O21 Mn2 N21 89.50(10) . .
O22 Mn2 N22 91.92(10) . .
O21 Mn2 N22 160.81(9) . .
N21 Mn2 N22 83.15(10) . .
O22 Mn2 N42 96.88(10) . .
O21 Mn2 N42 95.06(9) . .
N21 Mn2 N42 95.80(10) . .
N22 Mn2 N42 103.29(10) . .
O22 Mn2 Mn4 95.98(7) . .
O21 Mn2 Mn4 81.53(6) . .
N21 Mn2 Mn4 96.84(7) . .
N22 Mn2 Mn4 116.87(7) . .
N42 Mn2 Mn4 13.58(7) . .
O22 Mn2 Mn3 142.56(7) . .
O21 Mn2 Mn3 69.40(6) . .
N21 Mn2 Mn3 49.00(7) . .
N22 Mn2 Mn3 116.89(8) . .
N42 Mn2 Mn3 55.38(7) . .
Mn4 Mn2 Mn3 50.825(6) . .
O22 Mn2 Mn1 86.35(6) . .
O21 Mn2 Mn1 32.41(6) . .
N21 Mn2 Mn1 101.11(7) . .
N22 Mn2 Mn1 166.78(7) . .
N42 Mn2 Mn1 63.99(7) . .
Mn4 Mn2 Mn1 50.462(6) . .
Mn3 Mn2 Mn1 60.003(7) . .
O32 Mn3 O31 91.98(9) . .
O32 Mn3 N31 166.20(9) . .
O31 Mn3 N31 88.71(9) . .
O32 Mn3 N32 91.30(10) . .
O31 Mn3 N32 157.88(9) . .
N31 Mn3 N32 83.05(10) . .
O32 Mn3 N43 96.97(9) . .
O31 Mn3 N43 94.14(9) . .
N31 Mn3 N43 96.73(9) . .
N32 Mn3 N43 107.16(10) . .
O32 Mn3 Mn4 96.20(6) . .
O31 Mn3 Mn4 82.33(6) . .
N31 Mn3 Mn4 97.55(7) . .
N32 Mn3 Mn4 119.03(7) . .
N43 Mn3 Mn4 11.87(6) . .
O32 Mn3 Mn2 86.12(6) . .
O31 Mn3 Mn2 34.02(6) . .
N31 Mn3 Mn2 101.91(7) . .
N32 Mn3 Mn2 168.07(7) . .
N43 Mn3 Mn2 61.72(6) . .
Mn4 Mn3 Mn2 49.911(6) . .
O32 Mn3 Mn1 142.60(6) . .
O31 Mn3 Mn1 69.76(6) . .
N31 Mn3 Mn1 49.86(7) . .
N32 Mn3 Mn1 118.05(7) . .
N43 Mn3 Mn1 54.28(6) . .
Mn4 Mn3 Mn1 50.436(6) . .
Mn2 Mn3 Mn1 60.244(7) . .
C42 Mn4 C42 179.998(1) . 2_766
C42 Mn4 C41 90.43(11) . .
C42 Mn4 C41 89.57(11) 2_766 .
C42 Mn4 C41 89.57(11) . 2_766
C42 Mn4 C41 90.43(11) 2_766 2_766
C41 Mn4 C41 179.996(2) . 2_766
C42 Mn4 C43 90.06(11) . .
C42 Mn4 C43 89.95(11) 2_766 .
C41 Mn4 C43 89.79(11) . .
C41 Mn4 C43 90.21(11) 2_766 .
C42 Mn4 C43 89.94(11) . 2_766
C42 Mn4 C43 90.05(11) 2_766 2_766
C41 Mn4 C43 90.21(11) . 2_766
C41 Mn4 C43 89.79(11) 2_766 2_766
C43 Mn4 C43 180.00(7) . 2_766
C42 Mn4 Mn2 9.48(8) . .
C42 Mn4 Mn2 170.52(8) 2_766 .
C41 Mn4 Mn2 81.23(8) . .
C41 Mn4 Mn2 98.78(8) 2_766 .
C43 Mn4 Mn2 87.77(8) . .
C43 Mn4 Mn2 92.23(8) 2_766 .
C42 Mn4 Mn1 89.28(8) . .
C42 Mn4 Mn1 90.72(8) 2_766 .
C41 Mn4 Mn1 8.74(8) . .
C41 Mn4 Mn1 171.26(8) 2_766 .
C43 Mn4 Mn1 81.13(8) . .
C43 Mn4 Mn1 98.87(8) 2_766 .
Mn2 Mn4 Mn1 79.838(8) . .
C42 Mn4 Mn3 81.79(8) . .
C42 Mn4 Mn3 98.22(8) 2_766 .
C41 Mn4 Mn3 87.72(8) . .
C41 Mn4 Mn3 92.28(8) 2_766 .
C43 Mn4 Mn3 8.55(8) . .
C43 Mn4 Mn3 171.46(8) 2_766 .
Mn2 Mn4 Mn3 79.264(8) . .
Mn1 Mn4 Mn3 78.983(8) . .
C1 O11 Mn1 122.23(17) . .
C101 O12 Mn1 131.17(18) . .
C3 O21 Mn2 122.62(18) . .
C201 O22 Mn2 131.3(2) . .
C5 O31 Mn3 121.59(17) . .
C301 O32 Mn3 130.73(19) . .
C11 N11 C13 124.0(2) . .
C11 N11 Mn1 124.1(2) . .
C13 N11 Mn1 111.67(18) . .
C17 N12 C14 121.2(2) . .
C17 N12 Mn1 124.30(19) . .
C14 N12 Mn1 114.51(18) . .
C21 N21 C23 122.0(3) . .
C21 N21 Mn2 124.9(2) . .
C23 N21 Mn2 112.43(19) . .
C27 N22 C24 121.2(2) . .
C27 N22 Mn2 124.7(2) . .
C24 N22 Mn2 114.09(18) . .
C31 N31 C33 122.6(2) . .
C31 N31 Mn3 124.76(19) . .
C33 N31 Mn3 112.22(18) . .
C37 N32 C34 121.0(3) . .
C37 N32 Mn3 125.1(2) . .
C34 N32 Mn3 113.84(18) . .
C41 N41 Mn1 160.4(2) . .
C42 N42 Mn2 157.7(2) . .
C43 N43 Mn3 160.9(2) . .
O11 C1 C2 121.0(3) . .
O11 C1 C6 117.6(2) . .
C2 C1 C6 121.4(3) . .
C1 C2 C3 118.6(3) . .
C1 C2 C11 121.6(2) . .
C3 C2 C11 119.8(3) . .
O21 C3 C4 121.8(3) . .
O21 C3 C2 117.7(3) . .
C4 C3 C2 120.5(3) . .
C3 C4 C5 119.1(3) . .
C3 C4 C21 121.6(3) . .
C5 C4 C21 119.4(3) . .
O31 C5 C6 121.9(3) . .
O31 C5 C4 117.3(2) . .
C6 C5 C4 120.7(3) . .
C1 C6 C5 118.7(3) . .
C1 C6 C31 120.4(2) . .
C5 C6 C31 120.9(3) . .
N11 C11 C2 120.6(3) . .
N11 C11 C12 119.5(3) . .
C2 C11 C12 119.7(3) . .
C11 C12 H12A 109.5 . .
C11 C12 H12B 109.5 . .
H12A C12 H12B 109.5 . .
C11 C12 H12C 109.5 . .
H12A C12 H12C 109.5 . .
H12B C12 H12C 109.5 . .
N11 C13 C14 108.5(2) . .
N11 C13 H13A 110.0 . .
C14 C13 H13A 110.0 . .
N11 C13 H13B 110.0 . .
C14 C13 H13B 110.0 . .
H13A C13 H13B 108.4 . .
N12 C14 C16 114.0(2) . .
N12 C14 C13 104.7(2) . .
C16 C14 C13 109.4(2) . .
N12 C14 C15 107.4(2) . .
C16 C14 C15 110.9(2) . .
C13 C14 C15 110.2(2) . .
C14 C15 H15A 109.5 . .
C14 C15 H15B 109.5 . .
H15A C15 H15B 109.5 . .
C14 C15 H15C 109.5 . .
H15A C15 H15C 109.5 . .
H15B C15 H15C 109.5 . .
C14 C16 H16A 109.5 . .
C14 C16 H16B 109.5 . .
H16A C16 H16B 109.5 . .
C14 C16 H16C 109.5 . .
H16A C16 H16C 109.5 . .
H16B C16 H16C 109.5 . .
N12 C17 C102 126.9(3) . .
N12 C17 H17 116.6 . .
C102 C17 H17 116.6 . .
N21 C21 C4 120.3(3) . .
N21 C21 C22 119.8(3) . .
C4 C21 C22 119.6(3) . .
C21 C22 H22A 109.5 . .
C21 C22 H22B 109.5 . .
H22A C22 H22B 109.5 . .
C21 C22 H22C 109.5 . .
H22A C22 H22C 109.5 . .
H22B C22 H22C 109.5 . .
N21 C23 C24 108.2(2) . .
N21 C23 H23A 110.1 . .
C24 C23 H23A 110.1 . .
N21 C23 H23B 110.1 . .
C24 C23 H23B 110.1 . .
H23A C23 H23B 108.4 . .
N22 C24 C25 113.4(3) . .
N22 C24 C26 107.6(2) . .
C25 C24 C26 110.9(3) . .
N22 C24 C23 105.5(2) . .
C25 C24 C23 109.2(3) . .
C26 C24 C23 110.1(3) . .
C24 C25 H25A 109.5 . .
C24 C25 H25B 109.5 . .
H25A C25 H25B 109.5 . .
C24 C25 H25C 109.5 . .
H25A C25 H25C 109.5 . .
H25B C25 H25C 109.5 . .
C24 C26 H26A 109.5 . .
C24 C26 H26B 109.5 . .
H26A C26 H26B 109.5 . .
C24 C26 H26C 109.5 . .
H26A C26 H26C 109.5 . .
H26B C26 H26C 109.5 . .
N22 C27 C202 126.7(3) . .
N22 C27 H27 116.7 . .
C202 C27 H27 116.7 . .
N31 C31 C6 120.6(3) . .
N31 C31 C32 119.9(3) . .
C6 C31 C32 119.3(3) . .
C31 C32 H32A 109.5 . .
C31 C32 H32B 109.5 . .
H32A C32 H32B 109.5 . .
C31 C32 H32C 109.5 . .
H32A C32 H32C 109.5 . .
H32B C32 H32C 109.5 . .
N31 C33 C34 108.6(2) . .
N31 C33 H33A 110.0 . .
C34 C33 H33A 110.0 . .
N31 C33 H33B 110.0 . .
C34 C33 H33B 110.0 . .
H33A C33 H33B 108.4 . .
N32 C34 C33 105.3(2) . .
N32 C34 C36 113.3(2) . .
C33 C34 C36 109.6(3) . .
N32 C34 C35 107.0(2) . .
C33 C34 C35 110.7(3) . .
C36 C34 C35 110.8(3) . .
C34 C35 H35A 109.5 . .
C34 C35 H35B 109.5 . .
H35A C35 H35B 109.5 . .
C34 C35 H35C 109.5 . .
H35A C35 H35C 109.5 . .
H35B C35 H35C 109.5 . .
C34 C36 H36A 109.5 . .
C34 C36 H36B 109.5 . .
H36A C36 H36B 109.5 . .
C34 C36 H36C 109.5 . .
H36A C36 H36C 109.5 . .
H36B C36 H36C 109.5 . .
N32 C37 C302 126.3(3) . .
N32 C37 H37 116.8 . .
C302 C37 H37 116.8 . .
N41 C41 Mn4 178.4(2) . .
N42 C42 Mn4 179.2(3) . .
N43 C43 Mn4 178.7(3) . .
O12 C101 C102 121.9(3) . .
O12 C101 C106 119.9(3) . .
C102 C101 C106 118.2(3) . .
C103 C102 C101 121.1(3) . .
C103 C102 C17 116.5(3) . .
C101 C102 C17 122.4(3) . .
C104 C103 C102 121.4(3) . .
C104 C103 H10 119.3 . .
C102 C103 H10 119.3 . .
C103 C104 C105 116.8(3) . .
C103 C104 C120 123.4(3) . .
C105 C104 C120 119.9(3) . .
C106 C105 C104 124.8(3) . .
C106 C105 H10A 117.6 . .
C104 C105 H10A 117.6 . .
C105 C106 C101 117.7(3) . .
C105 C106 C110 122.4(3) . .
C101 C106 C110 119.9(3) . .
C111 C110 C106 110.6(3) . .
C111 C110 C113 107.6(3) . .
C106 C110 C113 111.3(3) . .
C111 C110 C112 109.9(3) . .
C106 C110 C112 109.9(3) . .
C113 C110 C112 107.4(3) . .
C110 C111 H11A 109.5 . .
C110 C111 H11B 109.5 . .
H11A C111 H11B 109.5 . .
C110 C111 H11C 109.5 . .
H11A C111 H11C 109.5 . .
H11B C111 H11C 109.5 . .
C110 C112 H11D 109.5 . .
C110 C112 H11E 109.5 . .
H11D C112 H11E 109.5 . .
C110 C112 H11F 109.5 . .
H11D C112 H11F 109.5 . .
H11E C112 H11F 109.5 . .
C110 C113 H11G 109.5 . .
C110 C113 H11H 109.5 . .
H11G C113 H11H 109.5 . .
C110 C113 H11I 109.5 . .
H11G C113 H11I 109.5 . .
H11H C113 H11I 109.5 . .
C123 C120 C104 111.8(3) . .
C123 C120 C122 107.9(3) . .
C104 C120 C122 109.7(3) . .
C123 C120 C121 108.1(3) . .
C104 C120 C121 109.8(3) . .
C122 C120 C121 109.5(3) . .
C120 C121 H12D 109.5 . .
C120 C121 H12E 109.5 . .
H12D C121 H12E 109.5 . .
C120 C121 H12F 109.5 . .
H12D C121 H12F 109.5 . .
H12E C121 H12F 109.5 . .
C120 C122 H12G 109.5 . .
C120 C122 H12H 109.5 . .
H12G C122 H12H 109.5 . .
C120 C122 H12I 109.5 . .
H12G C122 H12I 109.5 . .
H12H C122 H12I 109.5 . .
C120 C123 H12J 109.5 . .
C120 C123 H12K 109.5 . .
H12J C123 H12K 109.5 . .
C120 C123 H12L 109.5 . .
H12J C123 H12L 109.5 . .
H12K C123 H12L 109.5 . .
O22 C201 C202 121.5(3) . .
O22 C201 C206 119.6(3) . .
C202 C201 C206 118.9(3) . .
C203 C202 C201 120.4(3) . .
C203 C202 C27 117.0(3) . .
C201 C202 C27 122.6(3) . .
C204 C203 C202 121.5(3) . .
C204 C203 H20 119.2 . .
C202 C203 H20 119.2 . .
C203 C204 C205 117.4(3) . .
C203 C204 C220 121.0(3) . .
C205 C204 C220 121.5(3) . .
C206 C205 C204 124.2(3) . .
C206 C205 H20A 117.9 . .
C204 C205 H20A 117.9 . .
C205 C206 C201 117.5(3) . .
C205 C206 C210 122.4(3) . .
C201 C206 C210 120.1(3) . .
C206 C210 C212 109.9(3) . .
C206 C210 C213 112.0(3) . .
C212 C210 C213 107.3(3) . .
C206 C210 C211 110.3(3) . .
C212 C210 C211 110.2(3) . .
C213 C210 C211 107.0(3) . .
C210 C211 H21A 109.5 . .
C210 C211 H21B 109.5 . .
H21A C211 H21B 109.5 . .
C210 C211 H21C 109.5 . .
H21A C211 H21C 109.5 . .
H21B C211 H21C 109.5 . .
C210 C212 H21D 109.5 . .
C210 C212 H21E 109.5 . .
H21D C212 H21E 109.5 . .
C210 C212 H21F 109.5 . .
H21D C212 H21F 109.5 . .
H21E C212 H21F 109.5 . .
C210 C213 H21G 109.5 . .
C210 C213 H21H 109.5 . .
H21G C213 H21H 109.5 . .
C210 C213 H21I 109.5 . .
H21G C213 H21I 109.5 . .
H21H C213 H21I 109.5 . .
C22B C220 C223 126.4(5) . .
C22B C220 C204 116.7(5) . .
C223 C220 C204 114.1(4) . .
C22B C220 C21B 119.4(9) . .
C223 C220 C21B 61.0(7) . .
C204 C220 C21B 103.8(5) . .
C22B C220 C221 63.2(7) . .
C223 C220 C221 110.8(5) . .
C204 C220 C221 112.5(3) . .
C21B C220 C221 60.4(7) . .
C22B C220 C222 37.8(5) . .
C223 C220 C222 111.7(4) . .
C204 C220 C222 106.0(3) . .
C21B C220 C222 149.4(5) . .
C221 C220 C222 100.9(5) . .
C22B C220 C23B 110.9(7) . .
C223 C220 C23B 34.2(7) . .
C204 C220 C23B 108.5(5) . .
C21B C220 C23B 95.2(10) . .
C221 C220 C23B 136.0(6) . .
C222 C220 C23B 82.3(7) . .
C220 C221 H22D 109.5 . .
C220 C221 H22E 109.5 . .
H22D C221 H22E 109.5 . .
C220 C221 H22F 109.5 . .
H22D C221 H22F 109.5 . .
H22E C221 H22F 109.5 . .
C220 C222 H22G 109.5 . .
C220 C222 H22H 109.5 . .
H22G C222 H22H 109.5 . .
C220 C222 H22I 109.5 . .
H22G C222 H22I 109.5 . .
H22H C222 H22I 109.5 . .
C220 C223 H22J 109.5 . .
C220 C223 H22K 109.5 . .
H22J C223 H22K 109.5 . .
C220 C223 H22L 109.5 . .
H22J C223 H22L 109.5 . .
H22K C223 H22L 109.5 . .
C220 C21B H21J 109.5 . .
C220 C21B H21K 109.5 . .
H21J C21B H21K 109.5 . .
C220 C21B H21L 109.5 . .
H21J C21B H21L 109.5 . .
H21K C21B H21L 109.5 . .
C220 C22B H22M 109.5 . .
C220 C22B H22N 109.5 . .
H22M C22B H22N 109.5 . .
C220 C22B H22O 109.5 . .
H22M C22B H22O 109.5 . .
H22N C22B H22O 109.5 . .
C220 C23B H23C 109.5 . .
C220 C23B H23D 109.5 . .
H23C C23B H23D 109.5 . .
C220 C23B H23E 109.5 . .
H23C C23B H23E 109.5 . .
H23D C23B H23E 109.5 . .
O32 C301 C302 121.6(3) . .
O32 C301 C306 119.8(3) . .
C302 C301 C306 118.5(3) . .
C303 C302 C301 120.9(3) . .
C303 C302 C37 116.4(3) . .
C301 C302 C37 122.7(3) . .
C304 C303 C302 121.5(3) . .
C304 C303 H30 119.2 . .
C302 C303 H30 119.2 . .
C303 C304 C305 116.2(3) . .
C303 C304 C320 122.2(3) . .
C305 C304 C320 121.5(3) . .
C306 C305 C304 125.3(3) . .
C306 C305 H30A 117.4 . .
C304 C305 H30A 117.4 . .
C305 C306 C301 117.5(3) . .
C305 C306 C310 122.3(3) . .
C301 C306 C310 120.2(3) . .
C312 C310 C313 107.1(3) . .
C312 C310 C311 110.1(3) . .
C313 C310 C311 107.4(2) . .
C312 C310 C306 111.1(2) . .
C313 C310 C306 111.4(3) . .
C311 C310 C306 109.6(2) . .
C310 C311 H31A 109.5 . .
C310 C311 H31B 109.5 . .
H31A C311 H31B 109.5 . .
C310 C311 H31C 109.5 . .
H31A C311 H31C 109.5 . .
H31B C311 H31C 109.5 . .
C310 C312 H31D 109.5 . .
C310 C312 H31E 109.5 . .
H31D C312 H31E 109.5 . .
C310 C312 H31F 109.5 . .
H31D C312 H31F 109.5 . .
H31E C312 H31F 109.5 . .
C310 C313 H31G 109.5 . .
C310 C313 H31H 109.5 . .
H31G C313 H31H 109.5 . .
C310 C313 H31I 109.5 . .
H31G C313 H31I 109.5 . .
H31H C313 H31I 109.5 . .
C32B C320 C33B 112.9(6) . .
C32B C320 C321 142.5(5) . .
C33B C320 C321 55.5(5) . .
C32B C320 C304 107.8(4) . .
C33B C320 C304 108.8(4) . .
C321 C320 C304 109.7(3) . .
C32B C320 C322 52.4(5) . .
C33B C320 C322 142.5(5) . .
C321 C320 C322 112.1(4) . .
C304 C320 C322 108.7(3) . .
C32B C320 C323 57.5(5) . .
C33B C320 C323 57.1(5) . .
C321 C320 C323 108.2(5) . .
C304 C320 C323 112.2(3) . .
C322 C320 C323 105.9(4) . .
C32B C320 C31B 107.4(5) . .
C33B C320 C31B 106.9(6) . .
C321 C320 C31B 55.3(5) . .
C304 C320 C31B 113.2(4) . .
C322 C320 C31B 58.8(5) . .
C323 C320 C31B 134.6(5) . .
C320 C321 H32D 109.5 . .
C320 C321 H32E 109.5 . .
H32D C321 H32E 109.5 . .
C320 C321 H32F 109.5 . .
H32D C321 H32F 109.5 . .
H32E C321 H32F 109.5 . .
C320 C322 H32G 109.5 . .
C320 C322 H32H 109.5 . .
H32G C322 H32H 109.5 . .
C320 C322 H32I 109.5 . .
H32G C322 H32I 109.5 . .
H32H C322 H32I 109.5 . .
C320 C323 H32J 109.5 . .
C320 C323 H32K 109.5 . .
H32J C323 H32K 109.5 . .
C320 C323 H32L 109.5 . .
H32J C323 H32L 109.5 . .
H32K C323 H32L 109.5 . .
C320 C31B H31J 109.5 . .
C320 C31B H31K 109.5 . .
H31J C31B H31K 109.5 . .
C320 C31B H31L 109.5 . .
H31J C31B H31L 109.5 . .
H31K C31B H31L 109.5 . .
C320 C32B H32M 109.5 . .
C320 C32B H32N 109.5 . .
H32M C32B H32N 109.5 . .
C320 C32B H32O 109.5 . .
H32M C32B H32O 109.5 . .
H32N C32B H32O 109.5 . .
C320 C33B H33C 109.5 . .
C320 C33B H33D 109.5 . .
H33C C33B H33D 109.5 . .
C320 C33B H33E 109.5 . .
H33C C33B H33E 109.5 . .
H33D C33B H33E 109.5 . .
O52 Mn5 O51 94.48(9) . .
O52 Mn5 N51 172.31(10) . .
O51 Mn5 N51 88.62(10) . .
O52 Mn5 N52 92.20(10) . .
O51 Mn5 N52 164.03(10) . .
N51 Mn5 N52 83.09(10) . .
O52 Mn5 N45 94.02(10) . .
O51 Mn5 N45 93.34(9) . .
N51 Mn5 N45 92.82(10) . .
N52 Mn5 N45 100.66(10) . .
O52 Mn5 Mn8 92.81(7) . .
O51 Mn5 Mn8 82.78(6) . .
N51 Mn5 Mn8 94.56(7) . .
N52 Mn5 Mn8 111.39(7) . .
N45 Mn5 Mn8 10.75(7) . .
O52 Mn5 Mn7 84.85(6) . .
O51 Mn5 Mn7 34.63(6) . .
N51 Mn5 Mn7 101.56(7) . .
N52 Mn5 Mn7 161.02(7) . .
N45 Mn5 Mn7 60.99(7) . .
Mn8 Mn5 Mn7 50.247(6) . .
O52 Mn5 Mn6 139.11(7) . .
O51 Mn5 Mn6 69.04(7) . .
N51 Mn5 Mn6 48.57(7) . .
N52 Mn5 Mn6 114.00(7) . .
N45 Mn5 Mn6 52.18(6) . .
Mn8 Mn5 Mn6 49.409(6) . .
Mn7 Mn5 Mn6 60.004(8) . .
O62 Mn6 O61 91.63(10) . .
O62 Mn6 N61 163.92(10) . .
O61 Mn6 N61 89.38(10) . .
O62 Mn6 N62 90.89(11) . .
O61 Mn6 N62 161.09(10) . .
N61 Mn6 N62 83.14(11) . .
O62 Mn6 N46 99.80(10) . .
O61 Mn6 N46 93.79(10) . .
N61 Mn6 N46 96.14(10) . .
N62 Mn6 N46 104.24(10) . .
O62 Mn6 Mn8 100.31(7) . .
O61 Mn6 Mn8 80.56(6) . .
N61 Mn6 Mn8 95.69(7) . .
N62 Mn6 Mn8 117.36(7) . .
N46 Mn6 Mn8 13.23(7) . .
O62 Mn6 Mn7 145.45(7) . .
O61 Mn6 Mn7 68.58(6) . .
N61 Mn6 Mn7 48.65(7) . .
N62 Mn6 Mn7 117.15(8) . .
N46 Mn6 Mn7 55.90(7) . .
Mn8 Mn6 Mn7 50.131(6) . .
O62 Mn6 Mn5 88.79(7) . .
O61 Mn6 Mn5 31.32(6) . .
N61 Mn6 Mn5 100.23(8) . .
N62 Mn6 Mn5 167.54(7) . .
N46 Mn6 Mn5 63.60(7) . .
Mn8 Mn6 Mn5 50.582(6) . .
Mn7 Mn6 Mn5 59.379(7) . .
O72 Mn7 O71 92.99(9) . .
O72 Mn7 N71 165.69(10) . .
O71 Mn7 N71 88.14(10) . .
O72 Mn7 N72 91.72(10) . .
O71 Mn7 N72 160.17(11) . .
N71 Mn7 N72 82.68(11) . .
O72 Mn7 N47 96.68(10) . .
O71 Mn7 N47 93.84(9) . .
N71 Mn7 N47 97.47(10) . .
N72 Mn7 N47 104.73(11) . .
O72 Mn7 Mn8 95.98(7) . .
O71 Mn7 Mn8 81.86(6) . .
N71 Mn7 Mn8 98.30(7) . .
N72 Mn7 Mn8 116.77(8) . .
N47 Mn7 Mn8 12.05(7) . .
O72 Mn7 Mn5 143.63(7) . .
O71 Mn7 Mn5 69.86(6) . .
N71 Mn7 Mn5 49.53(7) . .
N72 Mn7 Mn5 115.45(7) . .
N47 Mn7 Mn5 54.79(7) . .
Mn8 Mn7 Mn5 51.137(6) . .
O72 Mn7 Mn6 87.12(6) . .
O71 Mn7 Mn6 33.53(6) . .
N71 Mn7 Mn6 101.42(7) . .
N72 Mn7 Mn6 166.21(8) . .
N47 Mn7 Mn6 61.83(7) . .
Mn8 Mn7 Mn6 49.826(6) . .
Mn5 Mn7 Mn6 60.616(7) . .
C46 Mn8 C46 179.999(2) . 2_577
C46 Mn8 C47 88.68(12) . 2_577
C46 Mn8 C47 91.32(12) 2_577 2_577
C46 Mn8 C47 91.32(12) . .
C46 Mn8 C47 88.68(12) 2_577 .
C47 Mn8 C47 179.995(1) 2_577 .
C46 Mn8 C45 90.28(11) . .
C46 Mn8 C45 89.72(11) 2_577 .
C47 Mn8 C45 91.32(12) 2_577 .
C47 Mn8 C45 88.68(12) . .
C46 Mn8 C45 89.72(11) . 2_577
C46 Mn8 C45 90.28(11) 2_577 2_577
C47 Mn8 C45 88.68(12) 2_577 2_577
C47 Mn8 C45 91.32(12) . 2_577
C45 Mn8 C45 180.00(15) . 2_577
C46 Mn8 Mn6 9.23(8) . .
C46 Mn8 Mn6 170.77(8) 2_577 .
C47 Mn8 Mn6 91.55(8) 2_577 .
C47 Mn8 Mn6 88.45(8) . .
C45 Mn8 Mn6 81.45(8) . .
C45 Mn8 Mn6 98.55(8) 2_577 .
C46 Mn8 Mn7 83.13(9) . .
C46 Mn8 Mn7 96.87(9) 2_577 .
C47 Mn8 Mn7 171.55(8) 2_577 .
C47 Mn8 Mn7 8.45(8) . .
C45 Mn8 Mn7 86.63(8) . .
C45 Mn8 Mn7 93.37(8) 2_577 .
Mn6 Mn8 Mn7 80.042(8) . .
C46 Mn8 Mn5 89.12(8) . .
C46 Mn8 Mn5 90.87(8) 2_577 .
C47 Mn8 Mn5 99.23(8) 2_577 .
C47 Mn8 Mn5 80.77(8) . .
C45 Mn8 Mn5 8.02(8) . .
C45 Mn8 Mn5 171.98(8) 2_577 .
Mn6 Mn8 Mn5 80.008(8) . .
Mn7 Mn8 Mn5 78.616(8) . .
C1A O51 Mn5 121.80(19) . .
C501 O52 Mn5 131.8(2) . .
C3A O61 Mn6 123.11(19) . .
C601 O62 Mn6 131.3(2) . .
C5A O71 Mn7 122.12(18) . .
C701 O72 Mn7 131.31(19) . .
C51 N51 C53 123.6(3) . .
C51 N51 Mn5 124.7(2) . .
C53 N51 Mn5 111.35(19) . .
C57 N52 C54 121.4(2) . .
C57 N52 Mn5 124.4(2) . .
C54 N52 Mn5 114.22(17) . .
C61 N61 C63 122.4(3) . .
C61 N61 Mn6 125.2(2) . .
C63 N61 Mn6 111.8(2) . .
C67 N62 C64 120.5(3) . .
C67 N62 Mn6 125.3(2) . .
C64 N62 Mn6 114.1(2) . .
C71 N71 C73 123.1(3) . .
C71 N71 Mn7 125.0(2) . .
C73 N71 Mn7 111.27(19) . .
C77 N72 C74 120.2(3) . .
C77 N72 Mn7 124.7(2) . .
C74 N72 Mn7 115.1(2) . .
C45 N45 Mn5 162.8(2) . .
C46 N46 Mn6 158.3(3) . .
C47 N47 Mn7 160.2(2) . .
O51 C1A C2A 121.8(3) . .
O51 C1A C6A 117.5(3) . .
C2A C1A C6A 120.7(3) . .
C1A C2A C3A 118.9(3) . .
C1A C2A C51 121.0(3) . .
C3A C2A C51 120.2(3) . .
O61 C3A C4A 122.0(3) . .
O61 C3A C2A 117.4(3) . .
C4A C3A C2A 120.6(3) . .
C5A C4A C3A 119.1(3) . .
C5A C4A C61 119.8(3) . .
C3A C4A C61 121.1(3) . .
O71 C5A C4A 118.0(3) . .
O71 C5A C6A 121.3(3) . .
C4A C5A C6A 120.7(3) . .
C5A C6A C1A 118.9(3) . .
C5A C6A C71 120.9(3) . .
C1A C6A C71 120.2(3) . .
N45 C45 Mn8 178.4(3) . .
N46 C46 Mn8 178.8(3) . .
N47 C47 Mn8 179.2(3) . .
N51 C51 C2A 120.8(3) . .
N51 C51 C52 119.3(3) . .
C2A C51 C52 119.6(3) . .
C51 C52 H52A 109.5 . .
C51 C52 H52B 109.5 . .
H52A C52 H52B 109.5 . .
C51 C52 H52C 109.5 . .
H52A C52 H52C 109.5 . .
H52B C52 H52C 109.5 . .
N51 C53 C54 108.3(2) . .
N51 C53 H53A 110.0 . .
C54 C53 H53A 110.0 . .
N51 C53 H53B 110.0 . .
C54 C53 H53B 110.0 . .
H53A C53 H53B 108.4 . .
N52 C54 C56 108.1(2) . .
N52 C54 C55 113.0(2) . .
C56 C54 C55 111.0(3) . .
N52 C54 C53 105.3(2) . .
C56 C54 C53 110.4(3) . .
C55 C54 C53 108.9(2) . .
C54 C55 H55A 109.5 . .
C54 C55 H55B 109.5 . .
H55A C55 H55B 109.5 . .
C54 C55 H55C 109.5 . .
H55A C55 H55C 109.5 . .
H55B C55 H55C 109.5 . .
C54 C56 H56A 109.5 . .
C54 C56 H56B 109.5 . .
H56A C56 H56B 109.5 . .
C54 C56 H56C 109.5 . .
H56A C56 H56C 109.5 . .
H56B C56 H56C 109.5 . .
N52 C57 C502 127.1(3) . .
N52 C57 H57 116.4 . .
C502 C57 H57 116.4 . .
N61 C61 C4A 121.1(3) . .
N61 C61 C62 119.7(3) . .
C4A C61 C62 119.1(3) . .
C61 C62 H62A 109.5 . .
C61 C62 H62B 109.5 . .
H62A C62 H62B 109.5 . .
C61 C62 H62C 109.5 . .
H62A C62 H62C 109.5 . .
H62B C62 H62C 109.5 . .
N61 C63 C64 108.6(2) . .
N61 C63 H63A 110.0 . .
C64 C63 H63A 110.0 . .
N61 C63 H63B 110.0 . .
C64 C63 H63B 110.0 . .
H63A C63 H63B 108.3 . .
N62 C64 C63 104.8(3) . .
N62 C64 C65 113.3(3) . .
C63 C64 C65 109.4(3) . .
N62 C64 C66 107.7(2) . .
C63 C64 C66 110.9(3) . .
C65 C64 C66 110.6(3) . .
C64 C65 H65A 109.5 . .
C64 C65 H65B 109.5 . .
H65A C65 H65B 109.5 . .
C64 C65 H65C 109.5 . .
H65A C65 H65C 109.5 . .
H65B C65 H65C 109.5 . .
C64 C66 H66A 109.5 . .
C64 C66 H66B 109.5 . .
H66A C66 H66B 109.5 . .
C64 C66 H66C 109.5 . .
H66A C66 H66C 109.5 . .
H66B C66 H66C 109.5 . .
N62 C67 C602 126.6(3) . .
N62 C67 H67 116.7 . .
C602 C67 H67 116.7 . .
N71 C71 C6A 120.4(3) . .
N71 C71 C72 119.7(3) . .
C6A C71 C72 119.7(3) . .
C71 C72 H72A 109.5 . .
C71 C72 H72B 109.5 . .
H72A C72 H72B 109.5 . .
C71 C72 H72C 109.5 . .
H72A C72 H72C 109.5 . .
H72B C72 H72C 109.5 . .
N71 C73 C74 109.2(3) . .
N71 C73 H73A 109.8 . .
C74 C73 H73A 109.8 . .
N71 C73 H73B 109.8 . .
C74 C73 H73B 109.8 . .
H73A C73 H73B 108.3 . .
N72 C74 C73 104.3(2) . .
N72 C74 C75 113.7(3) . .
C73 C74 C75 108.9(3) . .
N72 C74 C76 107.3(3) . .
C73 C74 C76 110.9(3) . .
C75 C74 C76 111.4(3) . .
C74 C75 H75A 109.5 . .
C74 C75 H75B 109.5 . .
H75A C75 H75B 109.5 . .
C74 C75 H75C 109.5 . .
H75A C75 H75C 109.5 . .
H75B C75 H75C 109.5 . .
C74 C76 H76A 109.5 . .
C74 C76 H76B 109.5 . .
H76A C76 H76B 109.5 . .
C74 C76 H76C 109.5 . .
H76A C76 H76C 109.5 . .
H76B C76 H76C 109.5 . .
N72 C77 C702 126.6(3) . .
N72 C77 H77 116.7 . .
C702 C77 H77 116.7 . .
O52 C501 C506 119.1(3) . .
O52 C501 C502 121.2(3) . .
C506 C501 C502 119.7(3) . .
C503 C502 C501 119.9(3) . .
C503 C502 C57 117.1(3) . .
C501 C502 C57 123.0(3) . .
C504 C503 C502 121.7(3) . .
C504 C503 H50 119.2 . .
C502 C503 H50 119.2 . .
C503 C504 C505 116.8(3) . .
C503 C504 C520 121.9(3) . .
C505 C504 C520 121.3(3) . .
C506 C505 C504 124.5(3) . .
C506 C505 H50A 117.7 . .
C504 C505 H50A 117.7 . .
C505 C506 C501 117.3(3) . .
C505 C506 C510 121.9(3) . .
C501 C506 C510 120.7(3) . .
C513 C510 C506 111.9(3) . .
C513 C510 C512 107.4(3) . .
C506 C510 C512 110.8(3) . .
C513 C510 C511 107.8(3) . .
C506 C510 C511 109.1(3) . .
C512 C510 C511 109.8(3) . .
C510 C511 H51A 109.5 . .
C510 C511 H51B 109.5 . .
H51A C511 H51B 109.5 . .
C510 C511 H51C 109.5 . .
H51A C511 H51C 109.5 . .
H51B C511 H51C 109.5 . .
C510 C512 H51D 109.5 . .
C510 C512 H51E 109.5 . .
H51D C512 H51E 109.5 . .
C510 C512 H51F 109.5 . .
H51D C512 H51F 109.5 . .
H51E C512 H51F 109.5 . .
C510 C513 H51G 109.5 . .
C510 C513 H51H 109.5 . .
H51G C513 H51H 109.5 . .
C510 C513 H51I 109.5 . .
H51G C513 H51I 109.5 . .
H51H C513 H51I 109.5 . .
C52B C520 C521 135.1(5) . .
C52B C520 C504 109.5(4) . .
C521 C520 C504 114.1(4) . .
C52B C520 C53B 111.7(5) . .
C521 C520 C53B 66.4(6) . .
C504 C520 C53B 105.2(3) . .
C52B C520 C51B 112.9(5) . .
C521 C520 C51B 40.4(5) . .
C504 C520 C51B 111.1(3) . .
C53B C520 C51B 106.1(4) . .
C52B C520 C522 43.3(6) . .
C521 C520 C522 110.0(7) . .
C504 C520 C522 108.9(4) . .
C53B C520 C522 143.3(5) . .
C51B C520 C522 73.9(6) . .
C52B C520 C523 59.7(6) . .
C521 C520 C523 109.4(7) . .
C504 C520 C523 113.4(4) . .
C53B C520 C523 52.9(5) . .
C51B C520 C523 134.4(5) . .
C522 C520 C523 100.1(7) . .
C520 C521 H52D 109.5 . .
C520 C521 H52E 109.5 . .
H52D C521 H52E 109.5 . .
C520 C521 H52F 109.5 . .
H52D C521 H52F 109.5 . .
H52E C521 H52F 109.5 . .
C520 C522 H52G 109.5 . .
C520 C522 H52H 109.5 . .
H52G C522 H52H 109.5 . .
C520 C522 H52I 109.5 . .
H52G C522 H52I 109.5 . .
H52H C522 H52I 109.5 . .
C520 C523 H52J 109.5 . .
C520 C523 H52K 109.5 . .
H52J C523 H52K 109.5 . .
C520 C523 H52L 109.5 . .
H52J C523 H52L 109.5 . .
H52K C523 H52L 109.5 . .
C520 C51B H51J 109.5 . .
C520 C51B H51K 109.5 . .
H51J C51B H51K 109.5 . .
C520 C51B H51L 109.5 . .
H51J C51B H51L 109.5 . .
H51K C51B H51L 109.5 . .
C520 C52B H52M 109.5 . .
C520 C52B H52N 109.5 . .
H52M C52B H52N 109.5 . .
C520 C52B H52O 109.5 . .
H52M C52B H52O 109.5 . .
H52N C52B H52O 109.5 . .
C520 C53B H53C 109.5 . .
C520 C53B H53D 109.5 . .
H53C C53B H53D 109.5 . .
C520 C53B H53E 109.5 . .
H53C C53B H53E 109.5 . .
H53D C53B H53E 109.5 . .
O62 C601 C602 122.0(3) . .
O62 C601 C606 119.0(3) . .
C602 C601 C606 118.9(3) . .
C603 C602 C601 120.9(3) . .
C603 C602 C67 117.5(3) . .
C601 C602 C67 121.7(3) . .
C604 C603 C602 121.3(3) . .
C604 C603 H60 119.4 . .
C602 C603 H60 119.4 . .
C603 C604 C605 116.5(3) . .
C603 C604 C620 124.0(3) . .
C605 C604 C620 119.5(3) . .
C606 C605 C604 125.3(3) . .
C606 C605 H60A 117.3 . .
C604 C605 H60A 117.3 . .
C605 C606 C601 117.1(3) . .
C605 C606 C610 122.3(3) . .
C601 C606 C610 120.6(3) . .
C612 C610 C606 109.8(4) . .
C612 C610 C611 111.2(4) . .
C606 C610 C611 109.9(3) . .
C612 C610 C613 107.6(4) . .
C606 C610 C613 112.0(3) . .
C611 C610 C613 106.3(4) . .
C610 C611 H61A 109.5 . .
C610 C611 H61B 109.5 . .
H61A C611 H61B 109.5 . .
C610 C611 H61C 109.5 . .
H61A C611 H61C 109.5 . .
H61B C611 H61C 109.5 . .
C610 C612 H61D 109.5 . .
C610 C612 H61E 109.5 . .
H61D C612 H61E 109.5 . .
C610 C612 H61F 109.5 . .
H61D C612 H61F 109.5 . .
H61E C612 H61F 109.5 . .
C610 C613 H61G 109.5 . .
C610 C613 H61H 109.5 . .
H61G C613 H61H 109.5 . .
C610 C613 H61I 109.5 . .
H61G C613 H61I 109.5 . .
H61H C613 H61I 109.5 . .
C604 C620 C621 110.1(3) . .
C604 C620 C623 111.7(3) . .
C621 C620 C623 108.1(3) . .
C604 C620 C622 108.7(3) . .
C621 C620 C622 110.1(4) . .
C623 C620 C622 108.1(3) . .
C620 C621 H62D 109.5 . .
C620 C621 H62E 109.5 . .
H62D C621 H62E 109.5 . .
C620 C621 H62F 109.5 . .
H62D C621 H62F 109.5 . .
H62E C621 H62F 109.5 . .
C620 C622 H62G 109.5 . .
C620 C622 H62H 109.5 . .
H62G C622 H62H 109.5 . .
C620 C622 H62I 109.5 . .
H62G C622 H62I 109.5 . .
H62H C622 H62I 109.5 . .
C620 C623 H62J 109.5 . .
C620 C623 H62K 109.5 . .
H62J C623 H62K 109.5 . .
C620 C623 H62L 109.5 . .
H62J C623 H62L 109.5 . .
H62K C623 H62L 109.5 . .
O72 C701 C702 121.4(3) . .
O72 C701 C706 119.5(3) . .
C702 C701 C706 119.1(3) . .
C703 C702 C701 120.6(3) . .
C703 C702 C77 116.4(3) . .
C701 C702 C77 123.0(3) . .
C704 C703 C702 121.6(3) . .
C704 C703 H70 119.2 . .
C702 C703 H70 119.2 . .
C703 C704 C705 116.4(3) . .
C703 C704 C720 123.0(3) . .
C705 C704 C720 120.6(3) . .
C706 C705 C704 124.7(3) . .
C706 C705 H70A 117.6 . .
C704 C705 H70A 117.6 . .
C705 C706 C701 117.5(3) . .
C705 C706 C710 122.5(3) . .
C701 C706 C710 120.1(3) . .
C713 C710 C712 107.8(3) . .
C713 C710 C706 111.3(3) . .
C712 C710 C706 110.2(3) . .
C713 C710 C711 107.5(3) . .
C712 C710 C711 109.8(3) . .
C706 C710 C711 110.2(3) . .
C710 C711 H71A 109.5 . .
C710 C711 H71B 109.5 . .
H71A C711 H71B 109.5 . .
C710 C711 H71C 109.5 . .
H71A C711 H71C 109.5 . .
H71B C711 H71C 109.5 . .
C710 C712 H71D 109.5 . .
C710 C712 H71E 109.5 . .
H71D C712 H71E 109.5 . .
C710 C712 H71F 109.5 . .
H71D C712 H71F 109.5 . .
H71E C712 H71F 109.5 . .
C710 C713 H71G 109.5 . .
C710 C713 H71H 109.5 . .
H71G C713 H71H 109.5 . .
C710 C713 H71I 109.5 . .
H71G C713 H71I 109.5 . .
H71H C713 H71I 109.5 . .
C722 C720 C721 109.8(3) . .
C722 C720 C723 108.0(3) . .
C721 C720 C723 108.3(4) . .
C722 C720 C704 110.0(3) . .
C721 C720 C704 108.9(3) . .
C723 C720 C704 111.9(3) . .
C720 C721 H72D 109.5 . .
C720 C721 H72E 109.5 . .
H72D C721 H72E 109.5 . .
C720 C721 H72F 109.5 . .
H72D C721 H72F 109.5 . .
H72E C721 H72F 109.5 . .
C720 C722 H72G 109.5 . .
C720 C722 H72H 109.5 . .
H72G C722 H72H 109.5 . .
C720 C722 H72I 109.5 . .
H72G C722 H72I 109.5 . .
H72H C722 H72I 109.5 . .
C720 C723 H72J 109.5 . .
C720 C723 H72K 109.5 . .
H72J C723 H72K 109.5 . .
C720 C723 H72L 109.5 . .
H72J C723 H72L 109.5 . .
H72K C723 H72L 109.5 . .
C807 B1 C813 109.9(3) . .
C807 B1 C801 110.2(3) . .
C813 B1 C801 110.4(4) . .
C807 B1 C819 109.3(4) . .
C813 B1 C819 109.5(3) . .
C801 B1 C819 107.5(3) . .
C906 C801 C802 112.7(5) . .
C906 C801 C806 31.2(5) . .
C802 C801 C806 114.7(5) . .
C906 C801 B1 122.3(5) . .
C802 C801 B1 121.7(4) . .
C806 C801 B1 122.0(5) . .
C801 C802 C803 121.8(4) . .
C801 C802 H80 119.1 . .
C803 C802 H80 119.1 . .
C804 C803 C802 122.5(4) . .
C804 C803 H80A 118.7 . .
C802 C803 H80A 118.7 . .
C803 C804 C905 109.3(6) . .
C803 C804 C805 122.1(6) . .
C905 C804 C805 33.3(5) . .
C803 C804 H80B 119.0 . .
C905 C804 H80B 121.5 . .
C805 C804 H80B 119.0 . .
C806 C805 C804 115.5(9) . .
C806 C805 H80C 122.3 . .
C804 C805 H80C 122.3 . .
C805 C806 C801 120.6(9) . .
C805 C806 H80D 119.7 . .
C801 C806 H80D 119.7 . .
C804 C905 C906 123.4(9) . .
C804 C905 H90A 118.3 . .
C906 C905 H90A 118.3 . .
C801 C906 C905 123.4(9) . .
C801 C906 H90B 118.3 . .
C905 C906 H90B 118.3 . .
C808 C807 C812 114.3(4) . .
C808 C807 B1 124.2(4) . .
C812 C807 B1 121.5(3) . .
C809 C808 C807 123.5(5) . .
C809 C808 H80E 118.2 . .
C807 C808 H80E 118.2 . .
C808 C809 C810 120.7(4) . .
C808 C809 H80F 119.6 . .
C810 C809 H80F 119.6 . .
C809 C810 C811 118.7(5) . .
C809 C810 H81 120.7 . .
C811 C810 H81 120.7 . .
C812 C811 C810 119.1(5) . .
C812 C811 H81A 120.5 . .
C810 C811 H81A 120.5 . .
C811 C812 C807 123.7(4) . .
C811 C812 H81B 118.1 . .
C807 C812 H81B 118.1 . .
C814 C813 C818 114.3(4) . .
C814 C813 B1 123.3(4) . .
C818 C813 B1 122.5(4) . .
C815 C814 C813 122.8(4) . .
C815 C814 H81C 118.6 . .
C813 C814 H81C 118.6 . .
C816 C815 C814 120.6(4) . .
C816 C815 H81D 119.7 . .
C814 C815 H81D 119.7 . .
C815 C816 C817 118.7(4) . .
C815 C816 H81E 120.7 . .
C817 C816 H81E 120.7 . .
C816 C817 C818 120.6(5) . .
C816 C817 H81F 119.7 . .
C818 C817 H81F 119.7 . .
C817 C818 C813 123.1(4) . .
C817 C818 H81G 118.4 . .
C813 C818 H81G 118.4 . .
C824 C819 C820 115.1(3) . .
C824 C819 B1 123.5(4) . .
C820 C819 B1 121.4(4) . .
C821 C820 C819 122.3(4) . .
C821 C820 H82 118.9 . .
C819 C820 H82 118.9 . .
C822 C821 C820 120.4(4) . .
C822 C821 H82A 119.8 . .
C820 C821 H82A 119.8 . .
C821 C822 C823 119.0(3) . .
C821 C822 H82B 120.5 . .
C823 C822 H82B 120.5 . .
C822 C823 C824 120.5(4) . .
C822 C823 H82C 119.7 . .
C824 C823 H82C 119.7 . .
C823 C824 C819 122.6(4) . .
C823 C824 H82D 118.7 . .
C819 C824 H82D 118.7 . .
C825 B2 C837 111.7(3) . .
C825 B2 C831 109.8(3) . .
C837 B2 C831 108.5(3) . .
C825 B2 C843 109.6(3) . .
C837 B2 C843 104.9(3) . .
C831 B2 C843 112.4(3) . .
C830 C825 C826 111.8(5) . .
C830 C825 B2 124.0(4) . .
C826 C825 B2 124.2(4) . .
C827 C826 C825 127.6(5) . .
C827 C826 H82E 116.2 . .
C825 C826 H82E 116.2 . .
C826 C827 C828 119.4(6) . .
C826 C827 H82F 120.3 . .
C828 C827 H82F 120.3 . .
C829 C828 C827 118.1(6) . .
C829 C828 H82G 121.0 . .
C827 C828 H82G 121.0 . .
C828 C829 C830 121.2(6) . .
C828 C829 H82H 119.4 . .
C830 C829 H82H 119.4 . .
C829 C830 C825 121.7(6) . .
C829 C830 H83 119.1 . .
C825 C830 H83 119.1 . .
C832 C831 C836 120.0 . .
C832 C831 B2 121.5(3) . .
C836 C831 B2 118.3(3) . .
C833 C832 C831 120.0 . .
C833 C832 H83A 120.0 . .
C831 C832 H83A 120.0 . .
C832 C833 C834 120.0 . .
C832 C833 H83B 120.0 . .
C834 C833 H83B 120.0 . .
C835 C834 C833 120.0 . .
C835 C834 H83C 120.0 . .
C833 C834 H83C 120.0 . .
C836 C835 C834 120.0 . .
C836 C835 H83D 120.0 . .
C834 C835 H83D 120.0 . .
C835 C836 C831 120.0 . .
C835 C836 H83E 120.0 . .
C831 C836 H83E 120.0 . .
C932 C931 C936 120.0 . .
C932 C931 H81H 120.0 . .
C936 C931 H81H 120.0 . .
C931 C932 C933 120.0 . .
C931 C932 H82I 120.0 . .
C933 C932 H82I 120.0 . .
C934 C933 C932 120.0 . .
C934 C933 H83F 120.0 . .
C932 C933 H83F 120.0 . .
C933 C934 C935 120.0 . .
C933 C934 H34 120.0 . .
C935 C934 H34 120.0 . .
C936 C935 C934 120.0 . .
C936 C935 H35 120.0 . .
C934 C935 H35 120.0 . .
C935 C936 C931 120.0 . .
C935 C936 B2B 121.0(7) . .
C931 C936 B2B 118.9(7) . .
C838 C837 C842 120.0 . .
C838 C837 B2 118.9(2) . .
C842 C837 B2 121.1(3) . .
C839 C838 C837 120.0 . .
C839 C838 H83G 120.0 . .
C837 C838 H83G 120.0 . .
C840 C839 C838 120.0 . .
C840 C839 H83H 120.0 . .
C838 C839 H83H 120.0 . .
C839 C840 C841 120.0 . .
C839 C840 H84 120.0 . .
C841 C840 H84 120.0 . .
C842 C841 C840 120.0 . .
C842 C841 H84A 120.0 . .
C840 C841 H84A 120.0 . .
C841 C842 C837 120.0 . .
C841 C842 H84B 120.0 . .
C837 C842 H84B 120.0 . .
C844 C843 C848 120.0 . .
C844 C843 B2 116.6(2) . .
C848 C843 B2 123.3(2) . .
C844 C843 H84H 120.0 . .
C848 C843 H84H 120.0 . .
B2 C843 H84H 3.9 . .
C843 C844 C845 120.0 . .
C843 C844 B2B 107.5(5) . .
C845 C844 B2B 123.2(5) . .
C843 C844 H84G 120.0 . .
C845 C844 H84G 120.0 . .
B2B C844 H84G 32.0 . .
C844 C845 C846 120.0 . .
C844 C845 H84C 120.0 . .
C846 C845 H84C 120.0 . .
C847 C846 C845 120.0 . .
C847 C846 H84D 120.0 . .
C845 C846 H84D 120.0 . .
C846 C847 C848 120.0 . .
C846 C847 H84E 120.0 . .
C848 C847 H84E 120.0 . .
C847 C848 C843 120.0 . .
C847 C848 H84F 120.0 . .
C843 C848 H84F 120.0 . .
C925 B2B C936 110.0(10) . .
C925 B2B C937 107.4(10) . .
C936 B2B C937 106.1(9) . .
C925 B2B C844 109.4(9) . .
C936 B2B C844 93.1(8) . .
C937 B2B C844 129.0(10) . .
C926 C925 C930 120.0 . .
C926 C925 B2B 120.6(8) . .
C930 C925 B2B 119.1(8) . .
C925 C926 C927 120.0 . .
C925 C926 H92 120.0 . .
C927 C926 H92 120.0 . .
C928 C927 C926 120.0 . .
C928 C927 H92A 120.0 . .
C926 C927 H92A 120.0 . .
C927 C928 C929 120.0 . .
C927 C928 H92B 120.0 . .
C929 C928 H92B 120.0 . .
C930 C929 C928 120.0 . .
C930 C929 H92C 120.0 . .
C928 C929 H92C 120.0 . .
C929 C930 C925 120.0 . .
C929 C930 H93 120.0 . .
C925 C930 H93 120.0 . .
C938 C937 C942 120.0 . .
C938 C937 B2B 118.7(8) . .
C942 C937 B2B 121.3(8) . .
C939 C938 C937 120.0 . .
C939 C938 H93A 120.0 . .
C937 C938 H93A 120.0 . .
C938 C939 C940 120.0 . .
C938 C939 H93B 120.0 . .
C940 C939 H93B 120.0 . .
C941 C940 C939 120.0 . .
C941 C940 H94 120.0 . .
C939 C940 H94 120.0 . .
C942 C941 C940 120.0 . .
C942 C941 H94A 120.0 . .
C940 C941 H94A 120.0 . .
C941 C942 C937 120.0 . .
C941 C942 H94B 120.0 . .
C937 C942 H94B 120.0 . .
C949 B3 C867 92.7(4) . .
C949 B3 C861 127.0(4) . .
C867 B3 C861 103.7(3) . .
C949 B3 C855 100.6(4) . .
C867 B3 C855 125.0(4) . .
C861 B3 C855 109.4(3) . .
C949 B3 C849 20.6(2) . .
C867 B3 C849 104.0(4) . .
C861 B3 C849 107.0(4) . .
C855 B3 C849 106.6(3) . .
C949 B3 C967 116.3(4) . .
C867 B3 C967 32.4(3) . .
C861 B3 C967 102.5(3) . .
C855 B3 C967 97.0(3) . .
C849 B3 C967 132.9(4) . .
C850 C849 C854 120.0 . .
C850 C849 B3 125.1(4) . .
C854 C849 B3 114.7(4) . .
C851 C850 C849 120.0 . .
C851 C850 H85 120.0 . .
C849 C850 H85 120.0 . .
C852 C851 C850 120.0 . .
C852 C851 H85A 120.0 . .
C850 C851 H85A 120.0 . .
C851 C852 C853 120.0 . .
C851 C852 H85B 120.0 . .
C853 C852 H85B 120.0 . .
C852 C853 C854 120.0 . .
C852 C853 H85C 120.0 . .
C854 C853 H85C 120.0 . .
C853 C854 C849 120.0 . .
C853 C854 H85D 120.0 . .
C849 C854 H85D 120.0 . .
C950 C949 C954 120.0 . .
C950 C949 B3 114.5(4) . .
C954 C949 B3 125.5(4) . .
C951 C950 C949 120.0 . .
C951 C950 H95 120.0 . .
C949 C950 H95 120.0 . .
C952 C951 C950 120.0 . .
C952 C951 H95A 120.0 . .
C950 C951 H95A 120.0 . .
C951 C952 C953 120.0 . .
C951 C952 H95B 120.0 . .
C953 C952 H95B 120.0 . .
C954 C953 C952 120.0 . .
C954 C953 H95C 120.0 . .
C952 C953 H95C 120.0 . .
C953 C954 C949 120.0 . .
C953 C954 H95D 120.0 . .
C949 C954 H95D 120.0 . .
C856 C855 C860 120.0 . .
C856 C855 B3 120.5(2) . .
C860 C855 B3 119.4(2) . .
C857 C856 C855 120.0 . .
C857 C856 H85E 120.0 . .
C855 C856 H85E 120.0 . .
C856 C857 C858 120.0 . .
C856 C857 H85F 120.0 . .
C858 C857 H85F 120.0 . .
C857 C858 C859 120.0 . .
C857 C858 H85G 120.0 . .
C859 C858 H85G 120.0 . .
C860 C859 C858 120.0 . .
C860 C859 H85H 120.0 . .
C858 C859 H85H 120.0 . .
C859 C860 C855 120.0 . .
C859 C860 H86 120.0 . .
C855 C860 H86 120.0 . .
C862 C861 C866 120.0 . .
C862 C861 B3 119.2(2) . .
C866 C861 B3 120.8(2) . .
C863 C862 C861 120.0 . .
C863 C862 H86A 120.0 . .
C861 C862 H86A 120.0 . .
C862 C863 C864 120.0 . .
C862 C863 H86B 120.0 . .
C864 C863 H86B 120.0 . .
C865 C864 C863 120.0 . .
C865 C864 H86C 120.0 . .
C863 C864 H86C 120.0 . .
C864 C865 C866 120.0 . .
C864 C865 H86D 120.0 . .
C866 C865 H86D 120.0 . .
C865 C866 C861 120.0 . .
C865 C866 H86E 120.0 . .
C861 C866 H86E 120.0 . .
C868 C867 C872 120.0 . .
C868 C867 B3 127.5(4) . .
C872 C867 B3 112.4(4) . .
C867 C868 C869 120.0 . .
C867 C868 H86F 120.0 . .
C869 C868 H86F 120.0 . .
C868 C869 C870 120.0 . .
C868 C869 H86G 120.0 . .
C870 C869 H86G 120.0 . .
C871 C870 C869 120.0 . .
C871 C870 H87 120.0 . .
C869 C870 H87 120.0 . .
C870 C871 C872 120.0 . .
C870 C871 H87A 120.0 . .
C872 C871 H87A 120.0 . .
C871 C872 C867 120.0 . .
C871 C872 H87B 120.0 . .
C867 C872 H87B 120.0 . .
C968 C967 C972 120.0 . .
C968 C967 B3 112.1(3) . .
C972 C967 B3 127.8(3) . .
C969 C968 C967 120.0 . .
C969 C968 H96 120.0 . .
C967 C968 H96 120.0 . .
C970 C969 C968 120.0 . .
C970 C969 H96A 120.0 . .
C968 C969 H96A 120.0 . .
C969 C970 C971 120.0 . .
C969 C970 H97 120.0 . .
C971 C970 H97 120.0 . .
C972 C971 C970 120.0 . .
C972 C971 H97A 120.0 . .
C970 C971 H97A 120.0 . .
C971 C972 C967 120.0 . .
C971 C972 H97B 120.0 . .
C967 C972 H97B 120.0 . .
N1N C1N C2N 176.3(16) . .
C1N C2N H2N1 109.5 . .
C1N C2N H2N2 109.5 . .
H2N1 C2N H2N2 109.5 . .
C1N C2N H2N3 109.5 . .
H2N1 C2N H2N3 109.5 . .
H2N2 C2N H2N3 109.5 . .
O1M C1M H1MA 109.5 . .
O1M C1M H1MB 109.5 . .
H1MA C1M H1MB 109.5 . .
O1M C1M H1MC 109.5 . .
H1MA C1M H1MC 109.5 . .
H1MB C1M H1MC 109.5 . .

loop_
_geom_bond_atom_site_label_1
_geom_bond_atom_site_label_2
_geom_bond_distance
_geom_bond_site_symmetry_2
Mn1 O12 1.8572(19) .
Mn1 O11 1.881(2) .
Mn1 N11 1.967(2) .
Mn1 N12 1.978(2) .
Mn1 N41 2.154(2) .
Mn1 Mn4 5.2203(5) .
Mn1 Mn3 6.6468(7) .
Mn1 Mn2 6.6629(6) .
Mn2 O22 1.855(2) .
Mn2 O21 1.8849(19) .
Mn2 N21 1.959(3) .
Mn2 N22 1.973(2) .
Mn2 N42 2.130(2) .
Mn2 Mn4 5.1626(5) .
Mn2 Mn3 6.6300(7) .
Mn3 O32 1.860(2) .
Mn3 O31 1.879(2) .
Mn3 N31 1.963(2) .
Mn3 N32 1.981(2) .
Mn3 N43 2.155(2) .
Mn3 Mn4 5.2312(5) .
Mn4 C42 1.982(3) .
Mn4 C42 1.982(3) 2_766
Mn4 C41 1.995(3) .
Mn4 C41 1.995(3) 2_766
Mn4 C43 2.002(3) .
Mn4 C43 2.002(3) 2_766
O11 C1 1.311(3) .
O12 C101 1.316(3) .
O21 C3 1.304(3) .
O22 C201 1.322(4) .
O31 C5 1.314(3) .
O32 C301 1.324(4) .
N11 C11 1.302(4) .
N11 C13 1.472(4) .
N12 C17 1.288(4) .
N12 C14 1.498(3) .
N21 C21 1.303(4) .
N21 C23 1.474(4) .
N22 C27 1.292(4) .
N22 C24 1.499(4) .
N31 C31 1.296(4) .
N31 C33 1.478(4) .
N32 C37 1.286(4) .
N32 C34 1.507(4) .
N41 C41 1.153(4) .
N42 C42 1.151(4) .
N43 C43 1.152(4) .
C1 C2 1.416(4) .
C1 C6 1.417(4) .
C2 C3 1.431(4) .
C2 C11 1.451(4) .
C3 C4 1.414(4) .
C4 C5 1.427(4) .
C4 C21 1.458(4) .
C5 C6 1.417(4) .
C6 C31 1.456(4) .
C11 C12 1.511(4) .
C12 H12A 0.9800 .
C12 H12B 0.9800 .
C12 H12C 0.9800 .
C13 C14 1.530(4) .
C13 H13A 0.9900 .
C13 H13B 0.9900 .
C14 C16 1.521(4) .
C14 C15 1.532(4) .
C15 H15A 0.9800 .
C15 H15B 0.9800 .
C15 H15C 0.9800 .
C16 H16A 0.9800 .
C16 H16B 0.9800 .
C16 H16C 0.9800 .
C17 C102 1.442(4) .
C17 H17 0.9500 .
C21 C22 1.505(4) .
C22 H22A 0.9800 .
C22 H22B 0.9800 .
C22 H22C 0.9800 .
C23 C24 1.531(4) .
C23 H23A 0.9900 .
C23 H23B 0.9900 .
C24 C25 1.525(4) .
C24 C26 1.528(4) .
C25 H25A 0.9800 .
C25 H25B 0.9800 .
C25 H25C 0.9800 .
C26 H26A 0.9800 .
C26 H26B 0.9800 .
C26 H26C 0.9800 .
C27 C202 1.435(5) .
C27 H27 0.9500 .
C31 C32 1.509(4) .
C32 H32A 0.9800 .
C32 H32B 0.9800 .
C32 H32C 0.9800 .
C33 C34 1.520(4) .
C33 H33A 0.9900 .
C33 H33B 0.9900 .
C34 C36 1.525(4) .
C34 C35 1.533(4) .
C35 H35A 0.9800 .
C35 H35B 0.9800 .
C35 H35C 0.9800 .
C36 H36A 0.9800 .
C36 H36B 0.9800 .
C36 H36C 0.9800 .
C37 C302 1.433(4) .
C37 H37 0.9500 .
C101 C102 1.413(4) .
C101 C106 1.430(4) .
C102 C103 1.405(4) .
C103 C104 1.368(4) .
C103 H10 0.9500 .
C104 C105 1.413(4) .
C104 C120 1.527(4) .
C105 C106 1.377(4) .
C105 H10A 0.9500 .
C106 C110 1.538(4) .
C110 C111 1.527(5) .
C110 C113 1.540(4) .
C110 C112 1.546(5) .
C111 H11A 0.9800 .
C111 H11B 0.9800 .
C111 H11C 0.9800 .
C112 H11D 0.9800 .
C112 H11E 0.9800 .
C112 H11F 0.9800 .
C113 H11G 0.9800 .
C113 H11H 0.9800 .
C113 H11I 0.9800 .
C120 C123 1.526(5) .
C120 C122 1.533(4) .
C120 C121 1.541(5) .
C121 H12D 0.9800 .
C121 H12E 0.9800 .
C121 H12F 0.9800 .
C122 H12G 0.9800 .
C122 H12H 0.9800 .
C122 H12I 0.9800 .
C123 H12J 0.9800 .
C123 H12K 0.9800 .
C123 H12L 0.9800 .
C201 C202 1.416(4) .
C201 C206 1.418(5) .
C202 C203 1.404(4) .
C203 C204 1.366(5) .
C203 H20 0.9500 .
C204 C205 1.401(5) .
C204 C220 1.530(4) .
C205 C206 1.391(4) .
C205 H20A 0.9500 .
C206 C210 1.530(4) .
C210 C212 1.535(5) .
C210 C213 1.535(5) .
C210 C211 1.543(4) .
C211 H21A 0.9800 .
C211 H21B 0.9800 .
C211 H21C 0.9800 .
C212 H21D 0.9800 .
C212 H21E 0.9800 .
C212 H21F 0.9800 .
C213 H21G 0.9800 .
C213 H21H 0.9800 .
C213 H21I 0.9800 .
C220 C22B 1.399(7) .
C220 C223 1.466(7) .
C220 C21B 1.531(9) .
C220 C221 1.574(6) .
C220 C222 1.576(6) .
C220 C23B 1.572(9) .
C221 H22D 0.9800 .
C221 H22E 0.9800 .
C221 H22F 0.9800 .
C222 H22G 0.9800 .
C222 H22H 0.9800 .
C222 H22I 0.9800 .
C223 H22J 0.9800 .
C223 H22K 0.9800 .
C223 H22L 0.9800 .
C21B H21J 0.9800 .
C21B H21K 0.9800 .
C21B H21L 0.9800 .
C22B H22M 0.9800 .
C22B H22N 0.9800 .
C22B H22O 0.9800 .
C23B H23C 0.9800 .
C23B H23D 0.9800 .
C23B H23E 0.9800 .
C301 C302 1.410(4) .
C301 C306 1.425(4) .
C302 C303 1.407(4) .
C303 C304 1.379(5) .
C303 H30 0.9500 .
C304 C305 1.407(5) .
C304 C320 1.528(5) .
C305 C306 1.381(4) .
C305 H30A 0.9500 .
C306 C310 1.546(4) .
C310 C312 1.528(5) .
C310 C313 1.537(4) .
C310 C311 1.544(4) .
C311 H31A 0.9800 .
C311 H31B 0.9800 .
C311 H31C 0.9800 .
C312 H31D 0.9800 .
C312 H31E 0.9800 .
C312 H31F 0.9800 .
C313 H31G 0.9800 .
C313 H31H 0.9800 .
C313 H31I 0.9800 .
C320 C32B 1.489(10) .
C320 C33B 1.506(10) .
C320 C321 1.508(7) .
C320 C322 1.532(7) .
C320 C323 1.565(7) .
C320 C31B 1.576(9) .
C321 H32D 0.9800 .
C321 H32E 0.9800 .
C321 H32F 0.9800 .
C322 H32G 0.9800 .
C322 H32H 0.9800 .
C322 H32I 0.9800 .
C323 H32J 0.9800 .
C323 H32K 0.9800 .
C323 H32L 0.9800 .
C31B H31J 0.9800 .
C31B H31K 0.9800 .
C31B H31L 0.9800 .
C32B H32M 0.9800 .
C32B H32N 0.9800 .
C32B H32O 0.9800 .
C33B H33C 0.9800 .
C33B H33D 0.9800 .
C33B H33E 0.9800 .
Mn5 O52 1.856(2) .
Mn5 O51 1.892(2) .
Mn5 N51 1.966(3) .
Mn5 N52 1.980(2) .
Mn5 N45 2.187(3) .
Mn5 Mn8 5.2721(5) .
Mn5 Mn7 6.6376(7) .
Mn5 Mn6 6.7208(7) .
Mn6 O62 1.851(2) .
Mn6 O61 1.886(2) .
Mn6 N61 1.959(3) .
Mn6 N62 1.974(3) .
Mn6 N46 2.134(3) .
Mn6 Mn8 5.1822(5) .
Mn6 Mn7 6.6801(7) .
Mn7 O72 1.857(2) .
Mn7 O71 1.886(2) .
Mn7 N71 1.967(3) .
Mn7 N72 1.971(3) .
Mn7 N47 2.144(3) .
Mn7 Mn8 5.2055(5) .
Mn8 C46 1.988(3) .
Mn8 C46 1.988(3) 2_577
Mn8 C47 1.993(3) 2_577
Mn8 C47 1.993(3) .
Mn8 C45 1.999(3) .
Mn8 C45 1.999(3) 2_577
O51 C1A 1.311(4) .
O52 C501 1.327(3) .
O61 C3A 1.310(4) .
O62 C601 1.323(4) .
O71 C5A 1.310(3) .
O72 C701 1.327(4) .
N51 C51 1.303(4) .
N51 C53 1.470(4) .
N52 C57 1.284(4) .
N52 C54 1.498(4) .
N61 C61 1.294(4) .
N61 C63 1.476(4) .
N62 C67 1.289(4) .
N62 C64 1.505(4) .
N71 C71 1.301(4) .
N71 C73 1.467(4) .
N72 C77 1.292(4) .
N72 C74 1.496(4) .
N45 C45 1.152(4) .
N46 C46 1.156(4) .
N47 C47 1.148(4) .
C1A C2A 1.416(4) .
C1A C6A 1.426(4) .
C2A C3A 1.425(4) .
C2A C51 1.458(4) .
C3A C4A 1.419(4) .
C4A C5A 1.416(4) .
C4A C61 1.461(4) .
C5A C6A 1.418(4) .
C6A C71 1.459(4) .
C51 C52 1.519(4) .
C52 H52A 0.9800 .
C52 H52B 0.9800 .
C52 H52C 0.9800 .
C53 C54 1.533(4) .
C53 H53A 0.9900 .
C53 H53B 0.9900 .
C54 C56 1.523(4) .
C54 C55 1.526(4) .
C55 H55A 0.9800 .
C55 H55B 0.9800 .
C55 H55C 0.9800 .
C56 H56A 0.9800 .
C56 H56B 0.9800 .
C56 H56C 0.9800 .
C57 C502 1.436(4) .
C57 H57 0.9500 .
C61 C62 1.511(4) .
C62 H62A 0.9800 .
C62 H62B 0.9800 .
C62 H62C 0.9800 .
C63 C64 1.522(5) .
C63 H63A 0.9900 .
C63 H63B 0.9900 .
C64 C65 1.524(5) .
C64 C66 1.534(5) .
C65 H65A 0.9800 .
C65 H65B 0.9800 .
C65 H65C 0.9800 .
C66 H66A 0.9800 .
C66 H66B 0.9800 .
C66 H66C 0.9800 .
C67 C602 1.438(5) .
C67 H67 0.9500 .
C71 C72 1.512(4) .
C72 H72A 0.9800 .
C72 H72B 0.9800 .
C72 H72C 0.9800 .
C73 C74 1.522(5) .
C73 H73A 0.9900 .
C73 H73B 0.9900 .
C74 C75 1.524(5) .
C74 C76 1.537(5) .
C75 H75A 0.9800 .
C75 H75B 0.9800 .
C75 H75C 0.9800 .
C76 H76A 0.9800 .
C76 H76B 0.9800 .
C76 H76C 0.9800 .
C77 C702 1.432(5) .
C77 H77 0.9500 .
C501 C506 1.411(4) .
C501 C502 1.416(4) .
C502 C503 1.407(4) .
C503 C504 1.378(5) .
C503 H50 0.9500 .
C504 C505 1.406(5) .
C504 C520 1.538(4) .
C505 C506 1.390(4) .
C505 H50A 0.9500 .
C506 C510 1.539(4) .
C510 C513 1.533(5) .
C510 C512 1.542(5) .
C510 C511 1.544(5) .
C511 H51A 0.9800 .
C511 H51B 0.9800 .
C511 H51C 0.9800 .
C512 H51D 0.9800 .
C512 H51E 0.9800 .
C512 H51F 0.9800 .
C513 H51G 0.9800 .
C513 H51H 0.9800 .
C513 H51I 0.9800 .
C520 C52B 1.445(8) .
C520 C521 1.458(10) .
C520 C53B 1.552(7) .
C520 C51B 1.557(7) .
C520 C522 1.579(9) .
C520 C523 1.591(10) .
C521 H52D 0.9800 .
C521 H52E 0.9800 .
C521 H52F 0.9800 .
C522 H52G 0.9800 .
C522 H52H 0.9800 .
C522 H52I 0.9800 .
C523 H52J 0.9800 .
C523 H52K 0.9800 .
C523 H52L 0.9800 .
C51B H51J 0.9800 .
C51B H51K 0.9800 .
C51B H51L 0.9800 .
C52B H52M 0.9800 .
C52B H52N 0.9800 .
C52B H52O 0.9800 .
C53B H53C 0.9800 .
C53B H53D 0.9800 .
C53B H53E 0.9800 .
C601 C602 1.410(5) .
C601 C606 1.423(5) .
C602 C603 1.404(5) .
C603 C604 1.376(5) .
C603 H60 0.9500 .
C604 C605 1.405(5) .
C604 C620 1.521(5) .
C605 C606 1.379(5) .
C605 H60A 0.9500 .
C606 C610 1.530(5) .
C610 C612 1.525(7) .
C610 C611 1.541(6) .
C610 C613 1.544(5) .
C611 H61A 0.9800 .
C611 H61B 0.9800 .
C611 H61C 0.9800 .
C612 H61D 0.9800 .
C612 H61E 0.9800 .
C612 H61F 0.9800 .
C613 H61G 0.9800 .
C613 H61H 0.9800 .
C613 H61I 0.9800 .
C620 C621 1.530(6) .
C620 C623 1.532(5) .
C620 C622 1.536(5) .
C621 H62D 0.9800 .
C621 H62E 0.9800 .
C621 H62F 0.9800 .
C622 H62G 0.9800 .
C622 H62H 0.9800 .
C622 H62I 0.9800 .
C623 H62J 0.9800 .
C623 H62K 0.9800 .
C623 H62L 0.9800 .
C701 C702 1.409(4) .
C701 C706 1.418(4) .
C702 C703 1.408(5) .
C703 C704 1.376(5) .
C703 H70 0.9500 .
C704 C705 1.412(4) .
C704 C720 1.529(4) .
C705 C706 1.388(4) .
C705 H70A 0.9500 .
C706 C710 1.540(4) .
C710 C713 1.533(5) .
C710 C712 1.537(5) .
C710 C711 1.542(5) .
C711 H71A 0.9800 .
C711 H71B 0.9800 .
C711 H71C 0.9800 .
C712 H71D 0.9800 .
C712 H71E 0.9800 .
C712 H71F 0.9800 .
C713 H71G 0.9800 .
C713 H71H 0.9800 .
C713 H71I 0.9800 .
C720 C722 1.524(5) .
C720 C721 1.525(6) .
C720 C723 1.528(5) .
C721 H72D 0.9800 .
C721 H72E 0.9800 .
C721 H72F 0.9800 .
C722 H72G 0.9800 .
C722 H72H 0.9800 .
C722 H72I 0.9800 .
C723 H72J 0.9800 .
C723 H72K 0.9800 .
C723 H72L 0.9800 .
B1 C807 1.631(7) .
B1 C813 1.651(6) .
B1 C801 1.650(6) .
B1 C819 1.661(5) .
C801 C906 1.275(10) .
C801 C802 1.377(5) .
C801 C806 1.578(11) .
C802 C803 1.381(6) .
C802 H80 0.9500 .
C803 C804 1.361(7) .
C803 H80A 0.9500 .
C804 C905 1.381(12) .
C804 C805 1.446(12) .
C804 H80B 0.9500 .
C805 C806 1.413(14) .
C805 H80C 0.9500 .
C806 H80D 0.9500 .
C905 C906 1.376(15) .
C905 H90A 0.9500 .
C906 H90B 0.9500 .
C807 C808 1.404(5) .
C807 C812 1.406(6) .
C808 C809 1.359(7) .
C808 H80E 0.9500 .
C809 C810 1.375(7) .
C809 H80F 0.9500 .
C810 C811 1.411(6) .
C810 H81 0.9500 .
C811 C812 1.368(7) .
C811 H81A 0.9500 .
C812 H81B 0.9500 .
C813 C814 1.401(5) .
C813 C818 1.402(6) .
C814 C815 1.402(5) .
C814 H81C 0.9500 .
C815 C816 1.371(6) .
C815 H81D 0.9500 .
C816 C817 1.372(6) .
C816 H81E 0.9500 .
C817 C818 1.396(7) .
C817 H81F 0.9500 .
C818 H81G 0.9500 .
C819 C824 1.401(6) .
C819 C820 1.405(5) .
C820 C821 1.398(5) .
C820 H82 0.9500 .
C821 C822 1.375(6) .
C821 H82A 0.9500 .
C822 C823 1.375(6) .
C822 H82B 0.9500 .
C823 C824 1.389(5) .
C823 H82C 0.9500 .
C824 H82D 0.9500 .
B2 C825 1.635(7) .
B2 C837 1.680(5) .
B2 C831 1.713(6) .
B2 C843 1.733(5) .
C825 C830 1.408(7) .
C825 C826 1.414(6) .
C826 C827 1.304(8) .
C826 H82E 0.9500 .
C827 C828 1.386(9) .
C827 H82F 0.9500 .
C828 C829 1.370(10) .
C828 H82G 0.9500 .
C829 C830 1.400(9) .
C829 H82H 0.9500 .
C830 H83 0.9500 .
C831 C832 1.3900 .
C831 C836 1.3900 .
C832 C833 1.3900 .
C832 H83A 0.9500 .
C833 C834 1.3900 .
C833 H83B 0.9500 .
C834 C835 1.3900 .
C834 H83C 0.9500 .
C835 C836 1.3900 .
C835 H83D 0.9500 .
C836 H83E 0.9500 .
C931 C932 1.3900 .
C931 C936 1.3900 .
C931 H81H 0.9500 .
C932 C933 1.3900 .
C932 H82I 0.9500 .
C933 C934 1.3900 .
C933 H83F 0.9500 .
C934 C935 1.3900 .
C934 H34 0.9500 .
C935 C936 1.3900 .
C935 H35 0.9500 .
C936 B2B 1.691(16) .
C837 C838 1.3900 .
C837 C842 1.3900 .
C838 C839 1.3900 .
C838 H83G 0.9500 .
C839 C840 1.3900 .
C839 H83H 0.9500 .
C840 C841 1.3900 .
C840 H84 0.9500 .
C841 C842 1.3900 .
C841 H84A 0.9500 .
C842 H84B 0.9500 .
C843 C844 1.3900 .
C843 C848 1.3900 .
C843 H84H 0.9500 .
C844 C845 1.3900 .
C844 B2B 1.708(15) .
C844 H84G 0.9500 .
C845 C846 1.3900 .
C845 H84C 0.9500 .
C846 C847 1.3900 .
C846 H84D 0.9500 .
C847 C848 1.3900 .
C847 H84E 0.9500 .
C848 H84F 0.9500 .
B2B C925 1.682(17) .
B2B C937 1.702(18) .
C925 C926 1.3900 .
C925 C930 1.3900 .
C926 C927 1.3900 .
C926 H92 0.9500 .
C927 C928 1.3900 .
C927 H92A 0.9500 .
C928 C929 1.3900 .
C928 H92B 0.9500 .
C929 C930 1.3900 .
C929 H92C 0.9500 .
C930 H93 0.9500 .
C937 C938 1.3900 .
C937 C942 1.3900 .
C938 C939 1.3900 .
C938 H93A 0.9500 .
C939 C940 1.3900 .
C939 H93B 0.9500 .
C940 C941 1.3900 .
C940 H94 0.9500 .
C941 C942 1.3900 .
C941 H94A 0.9500 .
C942 H94B 0.9500 .
B3 C949 1.491(6) .
B3 C867 1.659(5) .
B3 C861 1.683(4) .
B3 C855 1.696(5) .
B3 C849 1.821(6) .
B3 C967 1.850(6) .
C849 C850 1.3900 .
C849 C854 1.3900 .
C850 C851 1.3900 .
C850 H85 0.9500 .
C851 C852 1.3900 .
C851 H85A 0.9500 .
C852 C853 1.3900 .
C852 H85B 0.9500 .
C853 C854 1.3900 .
C853 H85C 0.9500 .
C854 H85D 0.9500 .
C949 C950 1.3900 .
C949 C954 1.3900 .
C950 C951 1.3900 .
C950 H95 0.9500 .
C951 C952 1.3900 .
C951 H95A 0.9500 .
C952 C953 1.3900 .
C952 H95B 0.9500 .
C953 C954 1.3900 .
C953 H95C 0.9500 .
C954 H95D 0.9500 .
C855 C856 1.3900 .
C855 C860 1.3900 .
C856 C857 1.3900 .
C856 H85E 0.9500 .
C857 C858 1.3900 .
C857 H85F 0.9500 .
C858 C859 1.3900 .
C858 H85G 0.9500 .
C859 C860 1.3900 .
C859 H85H 0.9500 .
C860 H86 0.9500 .
C861 C862 1.3900 .
C861 C866 1.3900 .
C862 C863 1.3900 .
C862 H86A 0.9500 .
C863 C864 1.3900 .
C863 H86B 0.9500 .
C864 C865 1.3900 .
C864 H86C 0.9500 .
C865 C866 1.3900 .
C865 H86D 0.9500 .
C866 H86E 0.9500 .
C867 C868 1.3900 .
C867 C872 1.3900 .
C868 C869 1.3900 .
C868 H86F 0.9500 .
C869 C870 1.3900 .
C869 H86G 0.9500 .
C870 C871 1.3900 .
C870 H87 0.9500 .
C871 C872 1.3900 .
C871 H87A 0.9500 .
C872 H87B 0.9500 .
C967 C968 1.3900 .
C967 C972 1.3900 .
C968 C969 1.3900 .
C968 H96 0.9500 .
C969 C970 1.3900 .
C969 H96A 0.9500 .
C970 C971 1.3900 .
C970 H97 0.9500 .
C971 C972 1.3900 .
C971 H97A 0.9500 .
C972 H97B 0.9500 .
N1N C1N 1.127(9) .
C1N C2N 1.484(17) .
C2N H2N1 0.9800 .
C2N H2N2 0.9800 .
C2N H2N3 0.9800 .
O1M C1M 1.465(10) .
C1M H1MA 0.9800 .
C1M H1MB 0.9800 .
C1M H1MC 0.9800 .

loop_
_platon_squeeze_void_nr
_platon_squeeze_void_average_x
_platon_squeeze_void_average_y
_platon_squeeze_void_average_z
_platon_squeeze_void_volume
_platon_squeeze_void_count_electrons
_platon_squeeze_void_content
1 0.215 1.000 0.500 711 132 ' '
2 0.232 0.244 0.217 87 21 ' '
3 0.500 0.500 1.000 1631 275 ' '
4 0.461 0.088 0.058 12 1 ' '
5 0.490 0.892 -0.005 9 1 ' '
6 0.515 0.109 -0.002 7 1 ' '
7 0.545 0.916 0.937 10 1 ' '
8 0.768 0.756 0.782 87 21 ' '
